data_7132014
loop_
_publ_author_name
'Kuramochi, Satoshi'
'Cameron, Jamie'
'Fukui, Tomoya'
'Jones, Kieran D.'
'Argent, Stephen'
'Kusaka, Shinpei'
'Shiraishi, Ryo'
'Tamaki, Yusuke'
'Yatsu, Taiki'
'Shiga, Takuya'
'Ishitani, Osamu'
'Oshio, Hiroki'
'Newton, Graham'

_publ_section_title
;
 Selective Electrochemical CO2 Conversion with a Hybrid Polyoxometalate
;
_journal_name_full 'Chemical Communications'
_journal_paper_doi 10.1039/D3CC02138F
_journal_year 2023
_chemical_formula_moiety 'W17O63P4C66H53Ru2Cl2, 3 (C4H12N), 8 (C5H9NO), 120 (H2O)'
_chemical_formula_sum 'C118 H401 Cl2 N11 O191 P4 Ru2 W17'
_chemical_formula_weight 8553.84
_space_group_crystal_system triclinic
_space_group_IT_number 2
_space_group_name_Hall '-P 1'
_space_group_name_H-M_alt 'P -1'
_atom_sites_solution_hydrogens geom
_atom_sites_solution_primary dual
_atom_sites_solution_secondary difmap
_audit_creation_date 2023-07-20
_audit_creation_method
;
Olex2 1.5
(compiled 2023.03.06 svn.rbb2c1857 for OlexSys, GUI svn.r6748)
;
_audit_update_record
;
2023-07-20 deposited with the CCDC.	2023-08-02 downloaded from the CCDC.
;
_cell_angle_alpha 80.380(2)
_cell_angle_beta 82.354(2)
_cell_angle_gamma 79.212(2)
_cell_formula_units_Z 2
_cell_length_a 21.8379(6)
_cell_length_b 22.3937(6)
_cell_length_c 26.6266(7)
_cell_measurement_reflns_used 27427
_cell_measurement_temperature 100(2)
_cell_measurement_theta_max 27.5130
_cell_measurement_theta_min 1.6710
_cell_volume 12541.4(6)
_computing_cell_refinement 'CrysAlisPro 1.171.43.63a (Rigaku OD, 2023)'
_computing_data_collection 'PROGRAM:BIS 2010'
_computing_data_reduction 'CrysAlisPro 1.171.43.63a (Rigaku OD, 2023)'
_computing_molecular_graphics 'Olex2 1.5 (Dolomanov et al., 2009)'
_computing_publication_material 'Olex2 1.5 (Dolomanov et al., 2009)'
_computing_structure_refinement 'SHELXL 2018/3 (Sheldrick, 2015)'
_diffrn_ambient_environment air
_diffrn_ambient_temperature 100(2)
_diffrn_detector 'CCD plate'
_diffrn_measured_fraction_theta_full 0.953
_diffrn_measured_fraction_theta_max 0.953
_diffrn_measurement_details
;
List of Runs (angles in degrees, time in seconds):

  # Type    Start    End  Width  t~exp~   \w     \q     \k     \f   Frames
#--------------------------------------------------------------------------
  1  \w      2.27 182.27   0.50   20.00    --   28.00  73.71 -25.73  360
  2  \w      2.27 122.27   0.50   20.00    --   28.00  73.71  64.27  240
  3  \w      2.27  62.27   0.50   20.00    --   28.00  73.71 154.27  120
;
_diffrn_measurement_device 'Bruker APEX-II CCD'
_diffrn_measurement_device_type 'Bruker APEX-II CCD'
_diffrn_measurement_method '\w scans'
_diffrn_orient_matrix_type 'CrysAlisPro convention (1999,Acta A55,543-557)'
_diffrn_orient_matrix_UB_11 -0.0041450000
_diffrn_orient_matrix_UB_12 -0.0173181000
_diffrn_orient_matrix_UB_13 0.0246974000
_diffrn_orient_matrix_UB_21 -0.0322978000
_diffrn_orient_matrix_UB_22 0.0021595000
_diffrn_orient_matrix_UB_23 -0.0025268000
_diffrn_orient_matrix_UB_31 0.0067191000
_diffrn_orient_matrix_UB_32 -0.0275274000
_diffrn_orient_matrix_UB_33 -0.0110370000
_diffrn_radiation_monochromator graphite
_diffrn_radiation_probe x-ray
_diffrn_radiation_type 'Mo K\a'
_diffrn_radiation_wavelength 0.71073
_diffrn_reflns_av_R_equivalents 0.0577
_diffrn_reflns_av_unetI/netI 0.1241
_diffrn_reflns_Laue_measured_fraction_full 0.953
_diffrn_reflns_Laue_measured_fraction_max 0.953
_diffrn_reflns_limit_h_max 25
_diffrn_reflns_limit_h_min -23
_diffrn_reflns_limit_k_max 26
_diffrn_reflns_limit_k_min -23
_diffrn_reflns_limit_l_max 31
_diffrn_reflns_limit_l_min -31
_diffrn_reflns_number 57896
_diffrn_reflns_point_group_measured_fraction_full 0.953
_diffrn_reflns_point_group_measured_fraction_max 0.953
_diffrn_reflns_theta_full 25.027
_diffrn_reflns_theta_max 25.027
_diffrn_reflns_theta_min 1.698
_diffrn_source_type 'Enhance (Mo) X-ray Source'
_exptl_absorpt_coefficient_mu 8.045
_exptl_absorpt_correction_T_max 0.42750
_exptl_absorpt_correction_T_min 0.41657
_exptl_absorpt_correction_type sphere
_exptl_absorpt_process_details
;
CrysAlisPro 1.171.43.63a (Rigaku Oxford Diffraction, 2023)
Spherical absorption correction
using equivalent radius and absorption coefficient.
Empirical absorption correction using spherical harmonics,
implemented in SCALE3 ABSPACK scaling algorithm.
;
_exptl_crystal_colour 'dark red'
_exptl_crystal_colour_modifier dark
_exptl_crystal_colour_primary red
_exptl_crystal_density_diffrn 2.265
_exptl_crystal_description block
_exptl_crystal_F_000 8308
_exptl_crystal_recrystallization_method 'Re-crystallisation from solvent: NMP, petroleum ether'
_exptl_crystal_size_max 0.1
_exptl_crystal_size_mid 0.1
_exptl_crystal_size_min 0.05
_exptl_crystal_size_rad 0.075
_refine_diff_density_max 2.112
_refine_diff_density_min -2.152
_refine_diff_density_rms 0.227
_refine_ls_extinction_method none
_refine_ls_goodness_of_fit_ref 0.991
_refine_ls_hydrogen_treatment constr
_refine_ls_matrix_type full
_refine_ls_number_parameters 1685
_refine_ls_number_reflns 42251
_refine_ls_number_restraints 4078
_refine_ls_restrained_S_all 0.955
_refine_ls_R_factor_all 0.1185
_refine_ls_R_factor_gt 0.0675
_refine_ls_shift/su_max 0.001
_refine_ls_shift/su_mean 0.000
_refine_ls_structure_factor_coef Fsqd
_refine_ls_weighting_details 'w=1/[\s^2^(Fo^2^)+(0.0691P)^2^] where P=(Fo^2^+2Fc^2^)/3'
_refine_ls_weighting_scheme calc
_refine_ls_wR_factor_gt 0.1518
_refine_ls_wR_factor_ref 0.1718
_reflns_Friedel_coverage 0.000
_reflns_number_gt 22782
_reflns_number_total 42251
_reflns_threshold_expression 'I > 2\s(I)'
_cod_data_source_file d3cc02138f2.cif
_cod_data_source_block 1-TMA
_cod_database_code 7132014
_shelx_shelxl_version_number 2018/3
_chemical_oxdiff_formula 'C120 H300 N25 O150 P4 Cl2 Ru2 W17 '
_shelx_space_group_comment
;
The symmetry employed for this shelxl refinement is uniquely defined
by the following loop, which should always be used as a source of
symmetry information in preference to the above space-group names.
They are only intended as comments.
;
_shelx_estimated_absorpt_t_max 0.689
_shelx_estimated_absorpt_t_min 0.500
_olex2_refinement_description
;
1. Restrained distances
 C2X-C4X \\sim C4X-C5X \\sim C5X-C2X \\sim C3X-C2X \\sim C3X-C4X \\sim C3X-C5X
 with sigma of 0.01
 C22B-C12B \\sim C22D-C12D
 with sigma of 0.02
 W15-W16 \\sim W16-W17 \\sim W17-W15 \\sim W15A-W16A \\sim W16A-W17A \\sim
W17A-W15A
 with sigma of 0.02
 W15-O49 \\sim W17-O49 \\sim W15-O47 \\sim W16-O47 \\sim W16-O48 \\sim W17-O48
 with sigma of 0.02
 W17-O45 \\sim W17-O44 \\sim W16-O42 \\sim W16-O43 \\sim W15-O41 \\sim W15-O46
 with sigma of 0.02
 C24A-C14A \\sim C24C-C14C
 with sigma of 0.02
 P1F-C11C \\sim P1E-C11A
 with sigma of 0.02
 Ru1-Cl1 \\sim Ru2-Cl2
 with sigma of 0.02
 W11-O11 \\sim W10-O10 \\sim W12-O12 \\sim W13-O13 \\sim W14-O14 \\sim W9-O9
\\sim W8-O8 \\sim W7-O7 \\sim W6-
 O6 \\sim W5-O5 \\sim W4-O4 \\sim W3-O3
 with sigma of 0.02
 W3-O19 \\sim W4-O20
 with sigma of 0.02
 W1-O19 \\sim W2-O20
 with sigma of 0.02
 W1-O2G \\sim W2-O2G
 with sigma of 0.02
 W1-O18 \\sim W2-O18
 with sigma of 0.02
 W1-O1 \\sim W2-O2
 with sigma of 0.02
 P1F-O2F \\sim P1E-O2E
 with sigma of 0.02
 P1F-O4F \\sim P1E-O4E
 with sigma of 0.02
 P1E-O3E \\sim P1F-O3F
 with sigma of 0.02
 W3-O23 \\sim W4-O23
 with sigma of 0.02
 W3-O28 \\sim W4-O24
 with sigma of 0.02
 W5-O24 \\sim W8-O28
 with sigma of 0.02
 O33-W7 \\sim O33-W13
 with sigma of 0.02
 W14-O39 \\sim W13-O39 \\sim W12-O37 \\sim W11-O37 \\sim W9-O35 \\sim W10-O35
 with sigma of 0.02
 P1H-O5H \\sim P1H-O3H \\sim P1H-O4H
 with sigma of 0.02
 W14-O46 \\sim W9-O41 \\sim W10-O42 \\sim W11-O43 \\sim W13-O45 \\sim W12-O44
 with sigma of 0.02
 W13-W12 \\sim W13A-W12A
 with sigma of 0.02
 W12-W11 \\sim W12A-W11A
 with sigma of 0.02
 W11-W10 \\sim W11A-W10A
 with sigma of 0.02
 W10-W9 \\sim W10A-W9A
 with sigma of 0.02
 W9-W14 \\sim W9A-W14A
 with sigma of 0.02
 W14-W13 \\sim W14A-W13A
 with sigma of 0.02
 W7-W6 \\sim W7A-W6A
 with sigma of 0.02
 W6-W5 \\sim W6A-W5A
 with sigma of 0.02
 W5-W4 \\sim W5A-W4A
 with sigma of 0.02
 W4-W3 \\sim W4A-W3A
 with sigma of 0.02
 W5-W11 \\sim W5A-W11A
 with sigma of 0.02
 W6-W12 \\sim W6A-W12A
 with sigma of 0.02
 W7-W13 \\sim W7A-W13A
 with sigma of 0.02
 W3-W9 \\sim W3A-W9A
 with sigma of 0.02
 W4-W10 \\sim W4A-W10A
 with sigma of 0.02
 W5-W2 \\sim W5A-W2A
 with sigma of 0.02
 W4-W2 \\sim W4A-W2A
 with sigma of 0.02
 W3-W1 \\sim W3A-W1A
 with sigma of 0.02
 W1-W2 \\sim W1A-W2A
 with sigma of 0.02
2. Restrained planarity
 N1S, C2S, C3S, C4S, C5S, C6S, O7S
 with sigma of 0.1
 N1V, C2V, C3V, C4V, C5V, C6V, O7V
 with sigma of 0.1
 N1T, C2T, C3T, C4T, C5T, C6T, O7T
 with sigma of 0.1
 N1U, C2U, C3U, C4U, C5U, C6U, O7U
 with sigma of 0.1
3. Uiso/Uaniso restraints and constraints
All non-hydrogen atoms have similar U: within 2A with sigma of 0.04 and sigma
for terminal atoms of 0.08 within 2A
Uanis(C27D) \\sim Ueq: with sigma of 0.02 and sigma for terminal atoms of 0.04
Uanis(O19) \\sim Ueq: with sigma of 0.01 and sigma for terminal atoms of 0.02
4. Rigid body (RIGU) restrains
 All non-hydrogen atoms
 with sigma for 1-2 distances of 0.004 and sigma for 1-3 distances of 0.004
5. Same fragment restrains
{C11A, C16A, C15A, C14A, C13A, C12A} sigma for 1-2: 0.02, 1-3: 0.04
as in
{C11A, C12A, C13A, C14A, C15A, C16A}
{N11B, C12B, C13B, C14B, C15B, C16B, C17B} sigma for 1-2: 0.02, 1-3: 0.04
as in
{N21B, C22B, C23B, C24B, C25B, C26B, C27B}
{N1S, C2S, C3S, C4S, C5S, C6S, O7S} sigma for 1-2: 0.02, 1-3: 0.04
as in
{N1U, C2U, C3U, C4U, C5U, C6U, O7U}
{N21A, C26A, C25A, C24A, C23A, C22A, N41A, C42A, C43A, C44A, C45A, C46A} sigma
for 1-2: 0.02, 1-3: 0.04
as in
{N21A, C22A, C23A, C24A, C25A, C26A, N31A, C32A, C33A, C34A, C35A, C36A}
{N1W, C4W, C5W, C2W, C3W} sigma for 1-2: 0.02, 1-3: 0.04
{N1W, C5W, C2W, C3W, C4W} sigma for 1-2: 0.02, 1-3: 0.04
{N1W, C5W, C4W, C3W, C2W} sigma for 1-2: 0.02, 1-3: 0.04
{N1W, C3W, C4W, C5W, C2W} sigma for 1-2: 0.02, 1-3: 0.04
as in
{N1W, C2W, C3W, C4W, C5W}
{C11A, C16A, C15A, C14A, C13A, C12A} sigma for 1-2: 0.02, 1-3: 0.04
{C11A, C12A, C13A, C14A, C15A, C16A} sigma for 1-2: 0.02, 1-3: 0.04
as in
{C11C, C12C, C13C, C14C, C15C, C16C}
{N1S, C2S, C3S, C4S, C5S, C6S, O7S} sigma for 1-2: 0.02, 1-3: 0.04
as in
{N1T, C2T, C3T, C4T, C5T, C6T, O7T}
{N21A, C22A, C23A, C24A, C25A, C26A, N31A, C32A, C33A, C34A, C35A, C36A, N41A,
C42A, C43A, C44A, C45A, C46A} sigma for 1-2: 0.02, 1-3: 0.04
{N21C, C26C, C25C, C24C, C23C, C22C, N41C, C42C, C43C, C44C, C45C, C46C} sigma
for 1-2: 0.02, 1-3: 0.04
{N21A, C26A, C25A, C24A, C23A, C22A, N41A, C42A, C43A, C44A, C45A, C46A} sigma
for 1-2: 0.02, 1-3: 0.04
as in
{N21C, C22C, C23C, C24C, C25C, C26C, N31C, C32C, C33C, C34C, C35C, C36C, N41C,
C42C, C43C, C44C, C45C, C46C}
{N1S, C2S, C3S, C4S, C5S, C6S, O7S} sigma for 1-2: 0.02, 1-3: 0.04
as in
{N1V, C2V, C3V, C4V, C5V, C6V, O7V}
{N1W, C4W, C5W, C2W, C3W} sigma for 1-2: 0.02, 1-3: 0.04
{N1W, C2W, C3W, C4W, C5W} sigma for 1-2: 0.02, 1-3: 0.04
{N1W, C3W, C4W, C5W, C2W} sigma for 1-2: 0.02, 1-3: 0.04
{N1W, C5W, C4W, C3W, C2W} sigma for 1-2: 0.02, 1-3: 0.04
{N1W, C5W, C2W, C3W, C4W} sigma for 1-2: 0.02, 1-3: 0.04
as in
{N1X, C2X, C3X, C4X, C5X}
{N11B, C12B, C13B, C14B, C15B, C16B, C17B} sigma for 1-2: 0.02, 1-3: 0.04
as in
{N11D, C12D, C13D, C14D, C15D, C16D, C17D}
{N11B, C12B, C13B, C14B, C15B, C16B, C17B} sigma for 1-2: 0.02, 1-3: 0.04
as in
{N21D, C22D, C23D, C24D, C25D, C26D, C27D}
6. Others
 Sof(N1S)=Sof(C2S)=Sof(C3S)=Sof(H3SA)=Sof(H3SB)=Sof(C4S)=Sof(H4SA)=Sof(H4SB)=
 Sof(C5S)=Sof(H5SA)=Sof(H5SB)=Sof(C6S)=Sof(H6SA)=Sof(H6SB)=Sof(H6SC)=Sof(O7S)=
 FVAR(1)
 Sof(N1U)=Sof(C2U)=Sof(C3U)=Sof(H3UA)=Sof(H3UB)=Sof(C4U)=Sof(H4UA)=Sof(H4UB)=
 Sof(C5U)=Sof(H5UA)=Sof(H5UB)=Sof(C6U)=Sof(H6UA)=Sof(H6UB)=Sof(H6UC)=Sof(O7U)=
 FVAR(2)
 Sof(N1V)=Sof(C2V)=Sof(C3V)=Sof(H3VA)=Sof(H3VB)=Sof(C4V)=Sof(H4VA)=Sof(H4VB)=
 Sof(C5V)=Sof(H5VA)=Sof(H5VB)=Sof(C6V)=Sof(H6VA)=Sof(H6VB)=Sof(H6VC)=Sof(O7V)=
 FVAR(3)
 Sof(W16A)=Sof(W15A)=Sof(W17A)=Sof(W13A)=Sof(W10A)=Sof(W11A)=Sof(W12A)=
 Sof(W9A)=Sof(W14A)=Sof(W7A)=Sof(W4A)=Sof(W6A)=Sof(W5A)=Sof(W3A)=Sof(W2A)=
 Sof(W1A)=1-FVAR(4)
 Sof(W1)=Sof(O1)=Sof(O2)=Sof(W2)=Sof(O3)=Sof(W3)=Sof(W4)=Sof(O4)=Sof(W5)=
 Sof(O5)=Sof(W6)=Sof(O6)=Sof(W7)=Sof(O7)=Sof(W8)=Sof(O8)=Sof(O9)=Sof(W9)=
 Sof(W10)=Sof(O10)=Sof(O11)=Sof(W11)=Sof(W12)=Sof(O12)=Sof(O13)=Sof(W13)=
 Sof(W14)=Sof(O14)=Sof(W15)=Sof(O15)=Sof(O16)=Sof(W16)=Sof(W17)=Sof(O17)=
 Sof(O18)=Sof(O19)=Sof(O20)=Sof(O21)=Sof(O22)=Sof(O23)=Sof(O24)=Sof(O25)=
 Sof(O26)=Sof(O27)=Sof(O28)=Sof(O29)=Sof(O30)=Sof(O31)=Sof(O32)=Sof(O33)=
 Sof(O34)=Sof(O35)=Sof(O36)=Sof(O37)=Sof(O38)=Sof(O39)=Sof(O40)=Sof(O41)=
 Sof(O42)=Sof(O43)=Sof(O44)=Sof(O45)=Sof(O46)=Sof(O47)=Sof(O48)=Sof(O49)=
 Sof(P1G)=Sof(O2G)=Sof(O3G)=Sof(O4G)=Sof(O5G)=Sof(P1H)=Sof(O2H)=Sof(O3H)=
 Sof(O4H)=Sof(O5H)=FVAR(4)
 Uiso(N1T)=Uiso(C2T)=Uiso(C3T)=Uiso(C4T)=Uiso(C5T)=Uiso(C6T)=Uiso(O7T)=FVAR(5)
 Uiso(N1S)=Uiso(C2S)=Uiso(C3S)=Uiso(C4S)=Uiso(C5S)=Uiso(C6S)=Uiso(O7S)=FVAR(6)
7.a Secondary CH2 refined with riding coordinates:
 C3S(H3SA,H3SB), C4S(H4SA,H4SB), C5S(H5SA,H5SB), C3T(H3TA,H3TB), C4T(H4TA,
 H4TB), C5T(H5TA,H5TB), C3U(H3UA,H3UB), C4U(H4UA,H4UB), C5U(H5UA,H5UB),
 C3V(H3VA,H3VB), C4V(H4VA,H4VB), C5V(H5VA,H5VB)
7.b Me refined with riding coordinates:
 C17B(H17A,H17B,H17C), C27B(H27A,H27B,H27C), C17D(H17D,H17E,H17F), C27D(H27D,
 H27E,H27F), C6S(H6SA,H6SB,H6SC), C6T(H6TA,H6TB,H6TC), C6U(H6UA,H6UB,H6UC),
 C6V(H6VA,H6VB,H6VC), C2W(H2WA,H2WB,H2WC), C3W(H3WA,H3WB,H3WC), C4W(H4WA,H4WB,
 H4WC), C5W(H5WA,H5WB,H5WC), C2X(H2XA,H2XB,H2XC), C3X(H3XA,H3XB,H3XC), C4X(H4XA,
 H4XB,H4XC), C5X(H5XA,H5XB,H5XC)
7.c Aromatic/amide H refined with riding coordinates:
 C12A(H12A), C13A(H13A), C15A(H15A), C16A(H16A), C23A(H23A), C25A(H25A),
 C33A(H33A), C34A(H34A), C35A(H35A), C36A(H36A), C43A(H43A), C44A(H44A),
 C45A(H45A), C46A(H46A), C13B(H13B), C15B(H15B), C16B(H16B), C23B(H23B),
 C25B(H25B), C26B(H26B), C12C(H12C), C13C(H13C), C15C(H15C), C16C(H16C),
 C23C(H23C), C25C(H25C), C33C(H33C), C34C(H34C), C35C(H35C), C36C(H36C),
 C43C(H43C), C44C(H44C), C45C(H45C), C46C(H46C), C13D(H13D), C15D(H15D),
 C16D(H16D), C23D(H23D), C25D(H25D), C26D(H26D)
;
_smtbx_masks_void_probe_radius 1.2
_smtbx_masks_void_truncation_radius 1.2
_olex2_submission_special_instructions 'No special instructions were received'
_oxdiff_exptl_absorpt_empirical_details
;
Empirical correction (ABSPACK) includes:
- Absorption correction using spherical harmonics
- Frame scaling
- Detector area scaling
;
_oxdiff_exptl_absorpt_empirical_full_max 1.573
_oxdiff_exptl_absorpt_empirical_full_min 0.614

loop_
_space_group_symop_operation_xyz
'x, y, z'
'-x, -y, -z'

loop_
_atom_site_label
_atom_site_type_symbol
_atom_site_fract_x
_atom_site_fract_y
_atom_site_fract_z
_atom_site_U_iso_or_equiv
_atom_site_adp_type
_atom_site_occupancy
_atom_site_site_symmetry_order
_atom_site_calc_flag
_atom_site_refinement_flags_posn
_atom_site_refinement_flags_adp
_atom_site_refinement_flags_occupancy
_atom_site_disorder_assembly
_atom_site_disorder_group
Ru1 Ru 0.93748(8) 0.67119(8) 0.26657(6) 0.0632(5) Uani 1 1 d D U . . .
Ru2 Ru 0.52429(7) 1.14568(8) 1.06194(6) 0.0532(4) Uani 1 1 d D U . . .
Cl1 Cl 0.8293(3) 0.6733(3) 0.2545(3) 0.106(2) Uani 1 1 d D . . . .
Cl2 Cl 0.5495(2) 1.0454(2) 1.11055(18) 0.0576(13) Uani 1 1 d D . . . .
W1 W 0.73612(5) 0.77272(5) 0.81023(4) 0.0351(2) Uani 0.9435(10) 1 d D U P A 1
O1 O 0.6682(4) 0.7760(5) 0.8489(4) 0.040(3) Uani 0.9435(10) 1 d D U P A 1
O2 O 0.7363(5) 0.6604(5) 0.6823(4) 0.041(3) Uani 0.9435(10) 1 d D U P A 1
W2 W 0.77854(4) 0.70198(5) 0.70796(4) 0.0376(3) Uani 0.9435(10) 1 d D U P A 1
O3 O 0.8314(5) 0.6434(5) 0.9320(3) 0.036(3) Uani 0.9435(10) 1 d D U P A 1
W3 W 0.86438(5) 0.67130(4) 0.87463(4) 0.0358(2) Uani 0.9435(10) 1 d D U P A 1
W4 W 0.90832(4) 0.60062(4) 0.77136(4) 0.0371(2) Uani 0.9435(10) 1 d D U P A 1
O4 O 0.9009(5) 0.5302(5) 0.7617(4) 0.048(3) Uani 0.9435(10) 1 d D U P A 1
W5 W 0.93923(4) 0.69120(5) 0.64569(4) 0.0381(2) Uani 0.9435(10) 1 d D U P A 1
O5 O 0.9490(5) 0.6465(5) 0.5986(4) 0.041(3) Uani 0.9435(10) 1 d D U P A 1
W6 W 0.93071(4) 0.84266(4) 0.63568(4) 0.0418(2) Uani 0.9435(10) 1 d D U P A 1
O6 O 0.9299(5) 0.8956(5) 0.5814(4) 0.055(3) Uani 0.9435(10) 1 d D U P A 1
W7 W 0.88440(4) 0.91987(4) 0.75059(4) 0.0380(2) Uani 0.9435(10) 1 d D U P A 1
O7 O 0.8680(5) 0.9972(4) 0.7333(4) 0.045(3) Uani 0.9435(10) 1 d D U P A 1
W8 W 0.85038(3) 0.83874(3) 0.86320(3) 0.03210(19) Uani 0.9435(10) 1 d D U P A 1
O8 O 0.8143(5) 0.8629(5) 0.9182(4) 0.044(3) Uani 0.9435(10) 1 d D U P A 1
O9 O 1.0269(5) 0.6165(5) 0.9604(3) 0.048(3) Uani 0.9435(10) 1 d D U P A 1
W9 W 1.03140(4) 0.64901(4) 0.89900(4) 0.0413(2) Uani 0.9435(10) 1 d D U P A 1
W10 W 1.07569(4) 0.58025(4) 0.79472(4) 0.0431(2) Uani 0.9435(10) 1 d D U P A 1
O10 O 1.1013(5) 0.5060(4) 0.7892(4) 0.047(3) Uani 0.9435(10) 1 d D U P A 1
O11 O 1.1424(5) 0.6261(6) 0.6255(4) 0.057(3) Uani 0.9435(10) 1 d D U P A 1
W11 W 1.10733(4) 0.67205(5) 0.66965(4) 0.0446(2) Uani 0.9435(10) 1 d D U P A 1
W12 W 1.09915(4) 0.82451(5) 0.66008(4) 0.0503(2) Uani 0.9435(10) 1 d D U P A 1
O12 O 1.1247(5) 0.8738(5) 0.6106(4) 0.059(3) Uani 0.9435(10) 1 d D U P A 1
O13 O 1.0627(5) 0.9750(5) 0.7604(4) 0.052(3) Uani 0.9435(10) 1 d D U P A 1
W13 W 1.05273(4) 0.89939(4) 0.77366(4) 0.0455(2) Uani 0.9435(10) 1 d D U P A 1
W14 W 1.01864(4) 0.81594(4) 0.88758(4) 0.0404(2) Uani 0.9435(10) 1 d D U P A 1
O14 O 1.0122(5) 0.8362(5) 0.9466(4) 0.048(3) Uani 0.9435(10) 1 d D U P A 1
W15 W 1.17393(4) 0.71927(4) 0.87273(3) 0.0537(3) Uani 0.9435(10) 1 d D U P A 1
O15 O 1.2105(5) 0.7102(6) 0.9263(5) 0.053(3) Uani 0.9435(10) 1 d . U P A 1
O16 O 1.2802(6) 0.5979(7) 0.7542(5) 0.066(4) Uani 0.9435(10) 1 d . U P A 1
W16 W 1.21786(4) 0.65004(4) 0.76723(4) 0.0573(3) Uani 0.9435(10) 1 d D U P A 1
W17 W 1.20821(4) 0.80274(4) 0.75835(4) 0.0589(3) Uani 0.9435(10) 1 d D U P A 1
O17 O 1.2629(6) 0.8440(8) 0.7390(5) 0.081(4) Uani 0.9435(10) 1 d . U P A 1
O18 O 0.7171(4) 0.7276(4) 0.7605(3) 0.029(2) Uani 0.9435(10) 1 d D U P A 1
O19 O 0.7846(4) 0.7084(4) 0.8442(4) 0.031(2) Uani 0.9435(10) 1 d D U P A 1
O20 O 0.8256(4) 0.6433(5) 0.7469(4) 0.038(2) Uani 0.9435(10) 1 d D U P A 1
O21 O 0.8521(5) 0.7037(5) 0.6594(4) 0.038(2) Uani 0.9435(10) 1 d . U P A 1
O22 O 0.7786(5) 0.8252(5) 0.8381(4) 0.038(2) Uani 0.9435(10) 1 d . U P A 1
O23 O 0.8673(5) 0.6029(5) 0.8391(4) 0.042(3) Uani 0.9435(10) 1 d D U P A 1
O24 O 0.9424(5) 0.6332(5) 0.7054(4) 0.040(2) Uani 0.9435(10) 1 d D U P A 1
O25 O 0.9370(5) 0.7714(5) 0.6062(4) 0.036(2) Uani 0.9435(10) 1 d . U P A 1
O26 O 0.9120(5) 0.8917(5) 0.6873(4) 0.045(3) Uani 0.9435(10) 1 d . U P A 1
O27 O 0.8507(5) 0.9115(5) 0.8209(4) 0.044(3) Uani 0.9435(10) 1 d . U P A 1
O28 O 0.8667(5) 0.7523(5) 0.8830(4) 0.040(2) Uani 0.9435(10) 1 d D U P A 1
O29 O 0.9483(5) 0.6485(5) 0.8853(4) 0.041(3) Uani 0.9435(10) 1 d . U P A 1
O30 O 0.9889(5) 0.5852(5) 0.7930(4) 0.044(3) Uani 0.9435(10) 1 d . U P A 1
O31 O 1.0258(5) 0.6898(5) 0.6494(4) 0.043(3) Uani 0.9435(10) 1 d . U P A 1
O32 O 1.0131(5) 0.8263(5) 0.6419(4) 0.044(3) Uani 0.9435(10) 1 d . U P A 1
O33 O 0.9648(4) 0.9119(5) 0.7685(4) 0.044(3) Uani 0.9435(10) 1 d D U P A 1
O34 O 0.9354(5) 0.8372(5) 0.8727(4) 0.038(2) Uani 0.9435(10) 1 d . U P A 1
O35 O 1.0631(5) 0.5785(5) 0.8657(3) 0.048(3) Uani 0.9435(10) 1 d D U P A 1
O36 O 1.0811(5) 0.6158(5) 0.7245(4) 0.045(3) Uani 0.9435(10) 1 d . U P A 1
O37 O 1.1244(6) 0.7496(4) 0.6331(4) 0.055(3) Uani 0.9435(10) 1 d D U P A 1
O38 O 1.0604(5) 0.8778(6) 0.7068(4) 0.050(3) Uani 0.9435(10) 1 d . U P A 1
O39 O 1.0372(5) 0.8892(5) 0.8448(3) 0.040(2) Uani 0.9435(10) 1 d D U P A 1
O40 O 1.0076(5) 0.7335(5) 0.9032(4) 0.046(3) Uani 0.9435(10) 1 d . U P A 1
O41 O 1.1159(4) 0.6663(5) 0.8913(4) 0.042(3) Uani 0.9435(10) 1 d D U P A 1
O42 O 1.1567(4) 0.6008(5) 0.7946(4) 0.047(3) Uani 0.9435(10) 1 d D U P A 1
O43 O 1.1791(5) 0.6657(5) 0.7064(4) 0.054(3) Uani 0.9435(10) 1 d D U P A 1
O44 O 1.1709(5) 0.8093(5) 0.6963(4) 0.054(3) Uani 0.9435(10) 1 d D U P A 1
O45 O 1.1383(4) 0.8621(5) 0.7766(4) 0.050(3) Uani 0.9435(10) 1 d D U P A 1
O46 O 1.1069(4) 0.7837(5) 0.8834(4) 0.045(3) Uani 0.9435(10) 1 d D U P A 1
O47 O 1.2275(6) 0.6592(6) 0.8358(4) 0.055(3) Uani 0.9435(10) 1 d D U P A 1
O48 O 1.2501(5) 0.7240(4) 0.7461(5) 0.066(3) Uani 0.9435(10) 1 d D U P A 1
O49 O 1.2161(5) 0.7787(5) 0.8287(3) 0.058(3) Uani 0.9435(10) 1 d D U P A 1
C11A C 0.7961(8) 0.8043(7) 0.5650(5) 0.052(4) Uani 1 1 d D U . . .
C12A C 0.7837(8) 0.7485(7) 0.5589(5) 0.051(4) Uani 1 1 d D U . . .
H12A H 0.762990 0.723946 0.586051 0.062 Uiso 1 1 calc R U . . .
C13A C 0.8025(8) 0.7294(8) 0.5118(5) 0.052(4) Uani 1 1 d D U . . .
H13A H 0.793520 0.691148 0.506573 0.063 Uiso 1 1 calc R U . . .
C14A C 0.8338(9) 0.7634(7) 0.4720(6) 0.061(5) Uani 1 1 d D U . . .
C15A C 0.8468(9) 0.8189(7) 0.4799(5) 0.057(5) Uani 1 1 d D U . . .
H15A H 0.869188 0.842800 0.453418 0.068 Uiso 1 1 calc R U . . .
C16A C 0.8272(8) 0.8397(8) 0.5262(6) 0.059(5) Uani 1 1 d D U . . .
H16A H 0.835190 0.878409 0.531422 0.071 Uiso 1 1 calc R U . . .
N21A N 0.9064(7) 0.7005(5) 0.3310(4) 0.063(4) Uani 1 1 d D U . . .
C22A C 0.8982(8) 0.6595(6) 0.3736(5) 0.053(4) Uani 1 1 d D U . . .
C23A C 0.8705(9) 0.6789(7) 0.4196(6) 0.066(5) Uani 1 1 d D U . . .
H23A H 0.860925 0.649511 0.448272 0.079 Uiso 1 1 calc R U . . .
C24A C 0.8569(8) 0.7416(6) 0.4238(6) 0.059(4) Uani 1 1 d D U . . .
C25A C 0.8656(9) 0.7828(7) 0.3788(5) 0.065(5) Uani 1 1 d D U . . .
H25A H 0.853712 0.825748 0.379417 0.077 Uiso 1 1 calc R U . . .
C26A C 0.8915(9) 0.7615(6) 0.3330(5) 0.062(5) Uani 1 1 d D U . . .
N31A N 0.9397(7) 0.5898(6) 0.3139(4) 0.056(4) Uani 1 1 d D U . . .
C32A C 0.9159(8) 0.5967(6) 0.3628(5) 0.050(4) Uani 1 1 d D U . . .
C33A C 0.9142(9) 0.5461(6) 0.3999(6) 0.068(5) Uani 1 1 d D U . . .
H33A H 0.898462 0.552127 0.434051 0.082 Uiso 1 1 calc R U . . .
C34A C 0.9350(9) 0.4858(7) 0.3891(6) 0.064(5) Uani 1 1 d D U . . .
H34A H 0.933379 0.450743 0.414582 0.077 Uiso 1 1 calc R U . . .
C35A C 0.9578(9) 0.4813(8) 0.3391(6) 0.066(5) Uani 1 1 d D U . . .
H35A H 0.972260 0.441808 0.329219 0.080 Uiso 1 1 calc R U . . .
C36A C 0.9603(8) 0.5315(7) 0.3036(6) 0.062(5) Uani 1 1 d D U . . .
H36A H 0.977267 0.525852 0.269642 0.074 Uiso 1 1 calc R U . . .
N41A N 0.9255(8) 0.7638(6) 0.2441(5) 0.068(4) Uani 1 1 d D U . . .
C42A C 0.9019(10) 0.7977(7) 0.2832(5) 0.074(5) Uani 1 1 d D U . . .
C43A C 0.8961(10) 0.8602(7) 0.2745(6) 0.082(6) Uani 1 1 d D U . . .
H43A H 0.884363 0.882698 0.302528 0.098 Uiso 1 1 calc R U . . .
C44A C 0.9073(11) 0.8919(8) 0.2245(6) 0.093(7) Uani 1 1 d D U . . .
H44A H 0.896210 0.935251 0.216637 0.112 Uiso 1 1 calc R U . . .
C45A C 0.9356(10) 0.8556(8) 0.1877(6) 0.089(6) Uani 1 1 d D U . . .
H45A H 0.952087 0.874316 0.155292 0.107 Uiso 1 1 calc R U . . .
C46A C 0.9400(10) 0.7936(8) 0.1973(6) 0.081(6) Uani 1 1 d D U . . .
H46A H 0.953870 0.770502 0.169907 0.097 Uiso 1 1 calc R U . . .
N11B N 0.9720(6) 0.6336(7) 0.2006(5) 0.054(4) Uani 1 1 d D U . . .
C12B C 1.0363(7) 0.6210(9) 0.1925(6) 0.064(5) Uani 1 1 d D U . . .
C13B C 1.0656(8) 0.5871(9) 0.1549(6) 0.067(5) Uani 1 1 d D U . . .
H13B H 1.110085 0.577721 0.150230 0.080 Uiso 1 1 calc R U . . .
C14B C 1.0297(9) 0.5664(9) 0.1232(7) 0.073(5) Uani 1 1 d D U . . .
C15B C 0.9670(8) 0.5841(8) 0.1302(6) 0.066(5) Uani 1 1 d D U . . .
H15B H 0.941282 0.575689 0.107052 0.079 Uiso 1 1 calc R U . . .
C16B C 0.9400(8) 0.6147(8) 0.1711(6) 0.065(5) Uani 1 1 d D U . . .
H16B H 0.895572 0.621956 0.177577 0.077 Uiso 1 1 calc R U . . .
C17B C 1.0638(12) 0.5245(10) 0.0843(7) 0.130(10) Uani 1 1 d D U . . .
H17A H 1.109069 0.518265 0.086397 0.195 Uiso 1 1 calc R U . . .
H17B H 1.049353 0.484800 0.092019 0.195 Uiso 1 1 calc R U . . .
H17C H 1.054724 0.543892 0.049658 0.195 Uiso 1 1 calc R U . . .
N21B N 1.0273(7) 0.6698(9) 0.2695(7) 0.092(5) Uani 1 1 d D U . . .
C22B C 1.0653(9) 0.6462(12) 0.2289(8) 0.097(6) Uani 1 1 d D U . . .
C23B C 1.1281(9) 0.6501(15) 0.2228(9) 0.139(9) Uani 1 1 d D U . . .
H23B H 1.153929 0.636398 0.193882 0.167 Uiso 1 1 calc R U . . .
C24B C 1.1547(9) 0.6743(16) 0.2589(10) 0.150(9) Uani 1 1 d D U . . .
C25B C 1.1145(9) 0.7008(15) 0.2956(10) 0.153(9) Uani 1 1 d D U . . .
H25B H 1.127127 0.726223 0.316136 0.184 Uiso 1 1 calc R U . . .
C26B C 1.0536(8) 0.6885(13) 0.3012(7) 0.104(7) Uani 1 1 d D U . . .
H26B H 1.029370 0.695049 0.332748 0.124 Uiso 1 1 calc R U . . .
C27B C 1.2266(9) 0.669(2) 0.2569(12) 0.222(18) Uani 1 1 d D U . . .
H27A H 1.246874 0.648387 0.227740 0.334 Uiso 1 1 calc R U . . .
H27B H 1.237594 0.709901 0.253026 0.334 Uiso 1 1 calc R U . . .
H27C H 1.240796 0.644600 0.288709 0.334 Uiso 1 1 calc R U . . .
C11C C 0.6928(7) 0.9601(7) 0.7921(6) 0.049(4) Uani 1 1 d D U . . .
C12C C 0.7233(7) 1.0021(8) 0.8060(7) 0.057(5) Uani 1 1 d D U . . .
H12C H 0.762291 1.010262 0.788411 0.068 Uiso 1 1 calc R U . . .
C13C C 0.6952(7) 1.0319(8) 0.8463(6) 0.051(4) Uani 1 1 d D U . . .
H13C H 0.718333 1.056739 0.859418 0.062 Uiso 1 1 calc R U . . .
C14C C 0.6358(6) 1.0276(8) 0.8686(6) 0.048(4) Uani 1 1 d D U . . .
C15C C 0.6050(7) 0.9870(8) 0.8515(7) 0.060(5) Uani 1 1 d D U . . .
H15C H 0.563588 0.982898 0.866073 0.072 Uiso 1 1 calc R U . . .
C16C C 0.6333(7) 0.9529(8) 0.8137(6) 0.050(4) Uani 1 1 d D U . . .
H16C H 0.612098 0.924691 0.802788 0.060 Uiso 1 1 calc R U . . .
N21C N 0.5585(5) 1.1101(7) 1.0006(5) 0.049(3) Uani 1 1 d D U . . .
C22C C 0.5209(6) 1.0878(7) 0.9754(5) 0.040(4) Uani 1 1 d D U . . .
C23C C 0.5442(6) 1.0618(7) 0.9314(6) 0.045(4) Uani 1 1 d D U . . .
H23C H 0.517066 1.046649 0.913325 0.054 Uiso 1 1 calc R U . . .
C24C C 0.6085(6) 1.0581(7) 0.9136(6) 0.043(4) Uani 1 1 d D U . . .
C25C C 0.6460(7) 1.0813(8) 0.9419(6) 0.052(4) Uani 1 1 d D U . . .
H25C H 0.689418 1.079984 0.930855 0.062 Uiso 1 1 calc R U . . .
C26C C 0.6203(6) 1.1062(7) 0.9858(5) 0.041(4) Uani 1 1 d D U . . .
N31C N 0.4451(5) 1.1228(7) 1.0419(5) 0.052(4) Uani 1 1 d D U . . .
C32C C 0.4563(6) 1.0963(8) 0.9981(6) 0.050(4) Uani 1 1 d D U . . .
C33C C 0.4088(6) 1.0748(8) 0.9817(6) 0.048(4) Uani 1 1 d D U . . .
H33C H 0.418303 1.052919 0.953220 0.058 Uiso 1 1 calc R U . . .
C34C C 0.3461(7) 1.0836(8) 1.0050(6) 0.052(4) Uani 1 1 d D U . . .
H34C H 0.313039 1.071141 0.991707 0.062 Uiso 1 1 calc R U . . .
C35C C 0.3369(7) 1.1117(9) 1.0483(7) 0.065(5) Uani 1 1 d D U . . .
H35C H 0.296606 1.117097 1.067060 0.078 Uiso 1 1 calc R U . . .
C36C C 0.3853(7) 1.1318(9) 1.0643(7) 0.062(5) Uani 1 1 d D U . . .
H36C H 0.376484 1.153456 1.092911 0.075 Uiso 1 1 calc R U . . .
N41C N 0.6135(6) 1.1550(6) 1.0594(5) 0.051(3) Uani 1 1 d D U . . .
C42C C 0.6514(6) 1.1337(9) 1.0182(6) 0.064(5) Uani 1 1 d D U . . .
C43C C 0.7133(7) 1.1394(10) 1.0092(7) 0.071(6) Uani 1 1 d D U . . .
H43C H 0.736836 1.129860 0.978083 0.085 Uiso 1 1 calc R U . . .
C44C C 0.7419(8) 1.1594(10) 1.0460(7) 0.080(6) Uani 1 1 d D U . . .
H44C H 0.785897 1.158328 1.043481 0.096 Uiso 1 1 calc R U . . .
C45C C 0.7017(8) 1.1809(12) 1.0863(8) 0.095(7) Uani 1 1 d D U . . .
H45C H 0.718478 1.196799 1.111383 0.114 Uiso 1 1 calc R U . . .
C46C C 0.6399(8) 1.1801(10) 1.0912(7) 0.076(6) Uani 1 1 d D U . . .
H46C H 0.614085 1.197973 1.118283 0.091 Uiso 1 1 calc R U . . .
N11D N 0.4887(7) 1.1901(7) 1.1240(6) 0.067(4) Uani 1 1 d D U . . .
C12D C 0.4764(7) 1.2534(7) 1.1122(6) 0.067(4) Uani 1 1 d D U . . .
C13D C 0.4567(9) 1.2893(9) 1.1499(8) 0.097(6) Uani 1 1 d D U . . .
H13D H 0.450419 1.332833 1.141583 0.116 Uiso 1 1 calc R U . . .
C14D C 0.4455(9) 1.2615(10) 1.2016(8) 0.100(6) Uani 1 1 d D U . . .
C15D C 0.4564(10) 1.1995(10) 1.2115(7) 0.100(6) Uani 1 1 d D U . . .
H15D H 0.449422 1.178834 1.245360 0.120 Uiso 1 1 calc R U . . .
C16D C 0.4784(9) 1.1664(9) 1.1707(7) 0.088(5) Uani 1 1 d D U . . .
H16D H 0.486175 1.122821 1.178365 0.105 Uiso 1 1 calc R U . . .
C17D C 0.4216(10) 1.3038(12) 1.2427(9) 0.142(11) Uani 1 1 d D U . . .
H17D H 0.417160 1.346840 1.226547 0.213 Uiso 1 1 calc R U . . .
H17E H 0.380788 1.295119 1.259484 0.213 Uiso 1 1 calc R U . . .
H17F H 0.451580 1.296400 1.268290 0.213 Uiso 1 1 calc R U . . .
N21D N 0.5066(7) 1.2334(7) 1.0278(7) 0.075(4) Uani 1 1 d D U . . .
C22D C 0.4883(8) 1.2785(8) 1.0586(7) 0.082(5) Uani 1 1 d D U . . .
C23D C 0.4793(10) 1.3398(8) 1.0384(8) 0.101(6) Uani 1 1 d D U . . .
H23D H 0.465619 1.370700 1.059824 0.121 Uiso 1 1 calc R U . . .
C24D C 0.4911(10) 1.3555(9) 0.9845(9) 0.107(6) Uani 1 1 d D U . . .
C25D C 0.5075(9) 1.3100(10) 0.9551(8) 0.102(6) Uani 1 1 d D U . . .
H25D H 0.514247 1.319118 0.918901 0.122 Uiso 1 1 calc R U . . .
C26D C 0.5142(10) 1.2496(9) 0.9795(8) 0.093(6) Uani 1 1 d D U . . .
H26D H 0.525277 1.217967 0.958586 0.111 Uiso 1 1 calc R U . . .
C27D C 0.4802(11) 1.4250(9) 0.9618(11) 0.151(10) Uani 1 1 d D U . . .
H27D H 0.468743 1.449750 0.989737 0.227 Uiso 1 1 calc R U . . .
H27E H 0.518755 1.435479 0.941766 0.227 Uiso 1 1 calc R U . . .
H27F H 0.446300 1.433475 0.939571 0.227 Uiso 1 1 calc R U . . .
P1E P 0.7776(2) 0.8313(2) 0.62647(18) 0.0484(12) Uani 1 1 d D U . A 1
O2E O 0.7492(5) 0.7810(5) 0.6648(4) 0.046(2) Uani 1 1 d D U . A 1
O3E O 0.7312(5) 0.8912(5) 0.6193(4) 0.056(3) Uani 1 1 d D U . A 1
O4E O 0.8374(5) 0.8419(5) 0.6428(4) 0.041(2) Uani 1 1 d D U . A 1
P1F P 0.7274(2) 0.9123(2) 0.74390(18) 0.0465(12) Uani 1 1 d D U . A 1
O2F O 0.7085(5) 0.8485(5) 0.7621(4) 0.049(3) Uani 1 1 d D U . A 1
O3F O 0.7004(5) 0.9425(5) 0.6943(4) 0.047(3) Uani 1 1 d D U . A 1
O4F O 0.7974(5) 0.9091(5) 0.7378(4) 0.043(2) Uani 1 1 d D U . A 1
P1G P 0.88844(19) 0.7621(2) 0.75529(16) 0.0306(10) Uani 0.9435(10) 1 d . U P A 1
O2G O 0.8179(4) 0.7675(5) 0.7473(3) 0.031(2) Uani 0.9435(10) 1 d D U P A 1
O3G O 0.9071(5) 0.7012(5) 0.7909(4) 0.034(2) Uani 0.9435(10) 1 d . U P A 1
O4G O 0.9267(5) 0.7644(5) 0.7019(4) 0.034(2) Uani 0.9435(10) 1 d . U P A 1
O5G O 0.8952(4) 0.8183(5) 0.7800(4) 0.030(2) Uani 0.9435(10) 1 d . U P A 1
P1H P 1.0684(2) 0.7398(2) 0.78074(18) 0.0391(12) Uani 0.9435(10) 1 d D U P A 1
O2H O 1.1395(5) 0.7338(5) 0.7907(4) 0.044(2) Uani 0.9435(10) 1 d . U P A 1
O3H O 1.0441(5) 0.6829(5) 0.8085(4) 0.037(2) Uani 0.9435(10) 1 d D U P A 1
O4H O 1.0669(5) 0.7463(5) 0.7236(4) 0.045(3) Uani 0.9435(10) 1 d D U P A 1
O5H O 1.0343(5) 0.7971(5) 0.8020(4) 0.040(2) Uani 0.9435(10) 1 d D U P A 1
N1S N 0.3441(9) 1.3432(11) 0.9610(8) 0.138(5) Uiso 0.930(13) 1 d D U P . .
C2S C 0.3454(9) 1.2893(13) 0.9820(10) 0.138(5) Uiso 0.930(13) 1 d D U P . .
C3S C 0.3272(12) 1.2818(12) 1.0340(9) 0.138(5) Uiso 0.930(13) 1 d D U P . .
H3SA H 0.360645 1.255826 1.053507 0.165 Uiso 0.930(13) 1 calc R U P . .
H3SB H 0.288304 1.263857 1.042483 0.165 Uiso 0.930(13) 1 calc R U P . .
C4S C 0.3172(14) 1.3447(13) 1.0432(9) 0.138(5) Uiso 0.930(13) 1 d D U P . .
H4SA H 0.349166 1.349438 1.064674 0.165 Uiso 0.930(13) 1 calc R U P . .
H4SB H 0.275531 1.354063 1.062769 0.165 Uiso 0.930(13) 1 calc R U P . .
C5S C 0.3202(13) 1.3901(11) 0.9951(10) 0.138(5) Uiso 0.930(13) 1 d D U P . .
H5SA H 0.278604 1.413789 0.987562 0.165 Uiso 0.930(13) 1 calc R U P . .
H5SB H 0.350064 1.418440 0.995107 0.165 Uiso 0.930(13) 1 calc R U P . .
C6S C 0.3585(13) 1.3708(13) 0.9134(9) 0.138(5) Uiso 0.930(13) 1 d D U P . .
H6SA H 0.350618 1.415445 0.912765 0.207 Uiso 0.930(13) 1 calc R U P . .
H6SB H 0.402798 1.357112 0.902374 0.207 Uiso 0.930(13) 1 calc R U P . .
H6SC H 0.332450 1.360043 0.890058 0.207 Uiso 0.930(13) 1 calc R U P . .
O7S O 0.3651(9) 1.2504(9) 0.9477(8) 0.138(5) Uiso 0.930(13) 1 d D U P . .
N1T N 0.8610(10) 1.0291(10) 0.9062(8) 0.150(4) Uiso 1 1 d D U . . .
C2T C 0.8415(12) 1.0757(12) 0.8773(10) 0.150(4) Uiso 1 1 d D U . . .
C3T C 0.8799(12) 1.0913(12) 0.8320(9) 0.150(4) Uiso 1 1 d D U . . .
H3TA H 0.890293 1.133021 0.829184 0.180 Uiso 1 1 calc R U . . .
H3TB H 0.861451 1.087439 0.800899 0.180 Uiso 1 1 calc R U . . .
C4T C 0.9322(11) 1.0441(13) 0.8426(10) 0.150(4) Uiso 1 1 d D U . . .
H4TA H 0.967454 1.064048 0.847274 0.180 Uiso 1 1 calc R U . . .
H4TB H 0.944940 1.023343 0.811890 0.180 Uiso 1 1 calc R U . . .
C5T C 0.9241(11) 0.9959(12) 0.8877(10) 0.150(4) Uiso 1 1 d D U . . .
H5TA H 0.955759 0.991719 0.912004 0.180 Uiso 1 1 calc R U . . .
H5TB H 0.922454 0.955434 0.878078 0.180 Uiso 1 1 calc R U . . .
C6T C 0.8424(12) 0.9972(13) 0.9517(9) 0.150(4) Uiso 1 1 d D U . . .
H6TA H 0.874582 0.961351 0.960213 0.225 Uiso 1 1 calc R U . . .
H6TB H 0.836389 1.023659 0.978440 0.225 Uiso 1 1 calc R U . . .
H6TC H 0.802902 0.983649 0.949431 0.225 Uiso 1 1 calc R U . . .
O7T O 0.7877(9) 1.1044(9) 0.8965(7) 0.150(4) Uiso 1 1 d D U . . .
N1U N 0.6285(14) 1.2018(13) 0.8206(12) 0.270(19) Uiso 0.903(16) 1 d D U P . .
C2U C 0.5742(15) 1.1916(12) 0.8256(11) 0.210(18) Uiso 0.903(16) 1 d D U P . .
C3U C 0.5568(16) 1.1645(16) 0.7881(13) 0.213(18) Uiso 0.903(16) 1 d D U P . .
H3UA H 0.522850 1.191458 0.769858 0.255 Uiso 0.903(16) 1 calc R U P . .
H3UB H 0.544023 1.124278 0.801934 0.255 Uiso 0.903(16) 1 calc R U P . .
C4U C 0.6157(18) 1.1580(19) 0.7562(13) 0.23(2) Uiso 0.903(16) 1 d D U P . .
H4UA H 0.607712 1.175467 0.720546 0.280 Uiso 0.903(16) 1 calc R U P . .
H4UB H 0.632206 1.113638 0.756773 0.280 Uiso 0.903(16) 1 calc R U P . .
C5U C 0.6653(16) 1.188(2) 0.7708(14) 0.26(2) Uiso 0.903(16) 1 d D U P . .
H5UA H 0.672838 1.225281 0.746914 0.312 Uiso 0.903(16) 1 calc R U P . .
H5UB H 0.705248 1.159255 0.775583 0.312 Uiso 0.903(16) 1 calc R U P . .
C6U C 0.6639(19) 1.221(2) 0.8514(16) 0.29(3) Uiso 0.903(16) 1 d D U P . .
H6UA H 0.705679 1.223359 0.833380 0.436 Uiso 0.903(16) 1 calc R U P . .
H6UB H 0.643814 1.261015 0.860109 0.436 Uiso 0.903(16) 1 calc R U P . .
H6UC H 0.667750 1.190940 0.882810 0.436 Uiso 0.903(16) 1 calc R U P . .
O7U O 0.5462(12) 1.2149(13) 0.8669(10) 0.206(13) Uiso 0.903(16) 1 d D U P . .
N1V N 0.7419(9) 0.5149(10) 0.8620(8) 0.111(8) Uiso 0.888(14) 1 d D U P . .
C2V C 0.7557(10) 0.4750(13) 0.8337(11) 0.159(14) Uiso 0.888(14) 1 d D U P . .
C3V C 0.7394(13) 0.4915(13) 0.7831(9) 0.135(12) Uiso 0.888(14) 1 d D U P . .
H3VA H 0.712714 0.464225 0.774502 0.162 Uiso 0.888(14) 1 calc R U P . .
H3VB H 0.776609 0.492715 0.757596 0.162 Uiso 0.888(14) 1 calc R U P . .
C4V C 0.7056(14) 0.5509(13) 0.7886(10) 0.150(13) Uiso 0.888(14) 1 d D U P . .
H4VA H 0.660720 0.550479 0.786630 0.180 Uiso 0.888(14) 1 calc R U P . .
H4VB H 0.719749 0.579961 0.758977 0.180 Uiso 0.888(14) 1 calc R U P . .
C5V C 0.7110(13) 0.5751(11) 0.8362(10) 0.122(11) Uiso 0.888(14) 1 d D U P . .
H5VA H 0.669740 0.590215 0.854180 0.146 Uiso 0.888(14) 1 calc R U P . .
H5VB H 0.737957 0.607034 0.830417 0.146 Uiso 0.888(14) 1 calc R U P . .
C6V C 0.7496(14) 0.5201(15) 0.9109(9) 0.151(14) Uiso 0.888(14) 1 d D U P . .
H6VA H 0.730677 0.561497 0.918091 0.227 Uiso 0.888(14) 1 calc R U P . .
H6VB H 0.729343 0.489679 0.934889 0.227 Uiso 0.888(14) 1 calc R U P . .
H6VC H 0.794486 0.512987 0.915050 0.227 Uiso 0.888(14) 1 calc R U P . .
O7V O 0.7798(10) 0.4219(10) 0.8597(8) 0.159(10) Uiso 0.888(14) 1 d D U P . .
N1W N 1.2604(10) 0.4715(10) 0.6752(8) 0.166(10) Uiso 1 1 d D U . . .
C2W C 1.2822(15) 0.5270(12) 0.6467(11) 0.207(17) Uiso 1 1 d D U . . .
H2WA H 1.322747 0.515356 0.627131 0.311 Uiso 1 1 calc R U . . .
H2WB H 1.251583 0.548410 0.623171 0.311 Uiso 1 1 calc R U . . .
H2WC H 1.286718 0.554126 0.670768 0.311 Uiso 1 1 calc R U . . .
C3W C 1.2580(17) 0.4299(15) 0.6388(12) 0.233(19) Uiso 1 1 d D U . . .
H3WA H 1.299918 0.418982 0.621140 0.349 Uiso 1 1 calc R U . . .
H3WB H 1.243469 0.392649 0.657304 0.349 Uiso 1 1 calc R U . . .
H3WC H 1.228969 0.450375 0.613723 0.349 Uiso 1 1 calc R U . . .
C4W C 1.3064(14) 0.4405(16) 0.7103(12) 0.25(2) Uiso 1 1 d D U . . .
H4WA H 1.346647 0.427881 0.690661 0.377 Uiso 1 1 calc R U . . .
H4WB H 1.311723 0.468680 0.733304 0.377 Uiso 1 1 calc R U . . .
H4WC H 1.291709 0.404197 0.730585 0.377 Uiso 1 1 calc R U . . .
C5W C 1.2006(12) 0.4906(15) 0.7035(12) 0.210(17) Uiso 1 1 d D U . . .
H5WA H 1.170242 0.511281 0.679522 0.315 Uiso 1 1 calc R U . . .
H5WB H 1.185456 0.454467 0.723751 0.315 Uiso 1 1 calc R U . . .
H5WC H 1.205469 0.518950 0.726470 0.315 Uiso 1 1 calc R U . . .
N1X N 0.8644(6) 0.7639(6) 1.0393(5) 0.070(5) Uiso 1 1 d D U . . .
C2X C 0.8647(9) 0.7426(8) 1.0944(5) 0.102(8) Uiso 1 1 d D U . . .
H2XA H 0.856044 0.700441 1.102088 0.153 Uiso 1 1 calc R U . . .
H2XB H 0.905941 0.743547 1.104737 0.153 Uiso 1 1 calc R U . . .
H2XC H 0.832482 0.769505 1.113287 0.153 Uiso 1 1 calc R U . . .
C3X C 0.9119(7) 0.7231(8) 1.0112(6) 0.085(7) Uiso 1 1 d D U . . .
H3XA H 0.902752 0.681158 1.019271 0.127 Uiso 1 1 calc R U . . .
H3XB H 0.911475 0.737050 0.974364 0.127 Uiso 1 1 calc R U . . .
H3XC H 0.953282 0.723824 1.021290 0.127 Uiso 1 1 calc R U . . .
C4X C 0.8025(7) 0.7625(9) 1.0243(7) 0.129(10) Uiso 1 1 d D U . . .
H4XA H 0.793759 0.720358 1.032033 0.193 Uiso 1 1 calc R U . . .
H4XB H 0.770443 0.789410 1.043340 0.193 Uiso 1 1 calc R U . . .
H4XC H 0.801858 0.776748 0.987465 0.193 Uiso 1 1 calc R U . . .
C5X C 0.8773(8) 0.8265(7) 1.0277(7) 0.088(7) Uiso 1 1 d D U . . .
H5XA H 0.845179 0.853409 1.046697 0.132 Uiso 1 1 calc R U . . .
H5XB H 0.918605 0.827452 1.037815 0.132 Uiso 1 1 calc R U . . .
H5XC H 0.876799 0.840678 0.990889 0.132 Uiso 1 1 calc R U . . .
W16A W 1.1816(8) 0.8222(7) 0.8166(6) 0.076(5) Uiso 0.0565(10) 1 d D U P A 2
W15A W 1.2244(8) 0.7489(8) 0.7142(5) 0.072(5) Uiso 0.0565(10) 1 d D U P A 2
W17A W 1.2022(10) 0.6681(8) 0.8319(7) 0.073(6) Uiso 0.0565(10) 1 d D U P A 2
W13A W 1.0454(6) 0.9237(7) 0.7498(5) 0.032(4) Uiso 0.0565(10) 1 d D U P A 2
W10A W 1.0912(6) 0.5996(6) 0.7724(5) 0.030(4) Uiso 0.0565(10) 1 d D U P A 2
W11A W 1.1083(7) 0.6957(7) 0.6479(6) 0.045(5) Uiso 0.0565(10) 1 d D U P A 2
W12A W 1.0889(6) 0.8490(7) 0.6383(6) 0.041(4) Uiso 0.0565(10) 1 d D U P A 2
W9A W 1.0473(8) 0.6675(8) 0.8782(7) 0.073(6) Uiso 0.0565(10) 1 d D U P A 2
W14A W 1.0202(9) 0.8368(7) 0.8659(6) 0.048(5) Uiso 0.0565(10) 1 d D U P A 2
W7A W 0.8769(6) 0.9375(7) 0.7300(5) 0.027(4) Uiso 0.0565(10) 1 d D U P A 2
W4A W 0.9223(7) 0.6148(8) 0.7532(6) 0.042(5) Uiso 0.0565(10) 1 d D U P A 2
W6A W 0.9201(6) 0.8638(7) 0.6145(6) 0.037(4) Uiso 0.0565(10) 1 d D U P A 2
W5A W 0.9406(7) 0.7115(8) 0.6278(7) 0.059(6) Uiso 0.0565(10) 1 d D U P A 2
W3A W 0.8797(8) 0.6778(12) 0.8622(8) 0.064(7) Uiso 0.0565(10) 1 d D U P A 2
W2A W 0.7865(8) 0.7179(10) 0.6983(8) 0.062(8) Uiso 0.0565(10) 1 d D U P A 2
W1A W 0.7510(10) 0.7849(11) 0.8041(9) 0.065(7) Uiso 0.0565(10) 1 d D U P A 2

loop_
_atom_site_aniso_label
_atom_site_aniso_U_11
_atom_site_aniso_U_22
_atom_site_aniso_U_33
_atom_site_aniso_U_23
_atom_site_aniso_U_13
_atom_site_aniso_U_12
Ru1 0.0829(12) 0.0556(11) 0.0579(11) -0.0332(9) 0.0117(9) -0.0204(10)
Ru2 0.0398(9) 0.0594(11) 0.0706(11) -0.0417(9) -0.0014(7) -0.0087(8)
Cl1 0.148(6) 0.075(5) 0.102(5) -0.025(4) -0.027(4) -0.017(4)
Cl2 0.043(3) 0.069(4) 0.067(3) -0.032(3) -0.003(2) -0.007(2)
W1 0.0299(5) 0.0360(5) 0.0438(5) -0.0188(4) -0.0018(4) -0.0064(4)
O1 0.034(6) 0.040(7) 0.052(7) -0.018(5) -0.002(5) -0.008(5)
O2 0.053(7) 0.039(7) 0.043(7) -0.020(6) -0.019(5) -0.013(6)
W2 0.0402(5) 0.0332(6) 0.0448(6) -0.0189(5) -0.0081(4) -0.0055(5)
O3 0.044(6) 0.029(6) 0.040(6) -0.020(5) -0.011(5) -0.001(5)
W3 0.0351(5) 0.0361(5) 0.0387(5) -0.0128(4) -0.0016(4) -0.0074(4)
W4 0.0441(5) 0.0284(5) 0.0424(5) -0.0153(4) -0.0063(4) -0.0050(4)
O4 0.044(7) 0.036(7) 0.070(8) -0.032(6) -0.008(6) 0.002(5)
W5 0.0465(5) 0.0325(5) 0.0369(5) -0.0182(5) -0.0001(4) -0.0021(4)
O5 0.052(7) 0.025(6) 0.048(6) -0.015(5) 0.001(5) -0.010(6)
W6 0.0539(5) 0.0369(5) 0.0340(5) -0.0107(4) 0.0007(4) -0.0048(4)
O6 0.061(8) 0.044(7) 0.054(7) -0.002(6) 0.028(6) -0.019(6)
W7 0.0443(5) 0.0277(5) 0.0428(6) -0.0139(5) 0.0009(4) -0.0040(4)
O7 0.055(7) 0.030(6) 0.051(7) -0.010(5) -0.003(6) -0.010(5)
W8 0.0326(4) 0.0313(4) 0.0366(4) -0.0192(3) -0.0008(3) -0.0053(3)
O8 0.043(7) 0.052(8) 0.043(6) -0.020(6) -0.003(5) -0.010(6)
O9 0.057(8) 0.041(7) 0.050(7) -0.023(5) -0.016(5) 0.005(6)
W9 0.0392(5) 0.0409(5) 0.0467(5) -0.0159(4) -0.0090(4) -0.0026(4)
W10 0.0424(5) 0.0361(5) 0.0529(6) -0.0205(5) -0.0071(4) 0.0016(4)
O10 0.047(7) 0.045(7) 0.050(7) -0.027(6) -0.009(6) 0.010(5)
O11 0.050(7) 0.052(8) 0.071(8) -0.033(7) 0.006(6) -0.004(6)
W11 0.0414(5) 0.0432(6) 0.0504(6) -0.0231(5) 0.0070(4) -0.0039(4)
W12 0.0490(5) 0.0474(6) 0.0555(6) -0.0187(5) 0.0110(5) -0.0124(5)
O12 0.041(7) 0.062(8) 0.078(8) -0.024(7) 0.018(6) -0.022(7)
O13 0.046(7) 0.050(7) 0.063(8) -0.013(6) -0.001(6) -0.016(6)
W13 0.0420(5) 0.0390(6) 0.0611(6) -0.0221(5) 0.0041(4) -0.0142(4)
W14 0.0395(5) 0.0396(6) 0.0485(6) -0.0227(5) -0.0062(4) -0.0073(4)
O14 0.059(8) 0.045(8) 0.043(6) -0.010(6) -0.019(5) -0.007(6)
W15 0.0369(5) 0.0580(6) 0.0753(6) -0.0344(5) -0.0126(4) -0.0043(4)
O15 0.040(7) 0.062(9) 0.065(7) -0.030(6) -0.012(6) -0.006(6)
O16 0.044(7) 0.096(9) 0.063(9) -0.033(8) -0.007(6) -0.010(7)
W16 0.0366(5) 0.0585(6) 0.0817(7) -0.0370(5) -0.0037(4) 0.0015(4)
W17 0.0374(5) 0.0610(6) 0.0852(7) -0.0334(5) 0.0064(4) -0.0148(4)
O17 0.049(7) 0.111(11) 0.087(10) -0.040(9) 0.023(7) -0.017(8)
O18 0.031(5) 0.023(6) 0.039(5) -0.010(4) -0.010(4) -0.008(4)
O19 0.024(4) 0.038(5) 0.040(5) -0.013(4) -0.008(4) -0.019(4)
O20 0.038(5) 0.035(6) 0.048(6) -0.012(5) -0.011(5) -0.014(5)
O21 0.039(5) 0.047(7) 0.030(6) -0.016(5) 0.006(4) -0.006(4)
O22 0.039(5) 0.027(6) 0.053(6) -0.033(5) 0.014(4) -0.006(4)
O23 0.045(6) 0.039(6) 0.050(6) -0.016(5) -0.012(5) -0.011(5)
O24 0.034(6) 0.037(6) 0.052(6) -0.027(5) -0.005(4) 0.001(5)
O25 0.049(6) 0.037(6) 0.024(5) -0.013(5) 0.010(4) -0.016(5)
O26 0.046(6) 0.037(6) 0.057(6) -0.017(5) -0.004(5) -0.008(5)
O27 0.049(6) 0.051(7) 0.040(6) -0.029(5) 0.001(5) -0.011(5)
O28 0.031(6) 0.054(6) 0.044(6) -0.026(5) -0.003(5) -0.016(4)
O29 0.050(6) 0.043(7) 0.035(6) -0.023(5) -0.004(4) -0.007(5)
O30 0.044(6) 0.039(7) 0.055(7) -0.019(6) -0.010(5) -0.005(5)
O31 0.052(6) 0.036(7) 0.043(6) -0.026(5) 0.006(4) -0.002(4)
O32 0.056(6) 0.047(7) 0.035(6) -0.017(5) 0.009(4) -0.023(5)
O33 0.043(6) 0.030(6) 0.057(7) -0.009(5) 0.007(4) -0.009(4)
O34 0.038(5) 0.041(6) 0.040(6) -0.019(5) 0.009(4) -0.015(4)
O35 0.045(6) 0.045(7) 0.055(6) -0.013(5) -0.013(5) 0.000(5)
O36 0.048(7) 0.038(6) 0.060(6) -0.031(5) -0.010(5) -0.010(5)
O37 0.064(7) 0.050(6) 0.052(7) -0.021(5) 0.004(5) -0.010(5)
O38 0.042(6) 0.056(7) 0.059(6) -0.029(5) -0.005(5) -0.005(6)
O39 0.033(6) 0.040(6) 0.054(6) -0.017(5) 0.004(5) -0.017(5)
O40 0.047(6) 0.047(6) 0.049(6) -0.022(5) -0.002(5) -0.008(5)
O41 0.038(5) 0.046(6) 0.049(6) -0.022(5) -0.018(5) 0.002(5)
O42 0.038(6) 0.048(7) 0.061(7) -0.027(6) -0.013(5) 0.004(5)
O43 0.055(6) 0.042(8) 0.062(7) -0.025(5) 0.009(5) 0.003(5)
O44 0.055(6) 0.047(7) 0.064(6) -0.038(5) 0.012(5) -0.006(5)
O45 0.062(6) 0.045(6) 0.044(7) -0.007(5) 0.015(5) -0.027(5)
O46 0.050(6) 0.041(6) 0.055(7) -0.023(5) -0.018(5) -0.013(5)
O47 0.028(7) 0.066(8) 0.081(7) -0.037(6) -0.004(6) -0.011(6)
O48 0.050(7) 0.092(8) 0.052(7) -0.020(6) 0.010(6) -0.005(6)
O49 0.052(7) 0.065(8) 0.065(7) -0.041(6) -0.015(5) 0.004(6)
C11A 0.058(10) 0.056(9) 0.041(7) -0.027(7) -0.007(7) 0.011(7)
C12A 0.065(11) 0.048(9) 0.041(8) -0.020(7) -0.005(8) 0.004(8)
C13A 0.066(11) 0.055(10) 0.045(8) -0.025(7) -0.012(7) -0.011(8)
C14A 0.084(12) 0.043(9) 0.053(7) -0.022(7) 0.003(8) 0.006(8)
C15A 0.098(13) 0.037(9) 0.028(8) -0.001(7) 0.004(8) -0.005(9)
C16A 0.084(12) 0.054(10) 0.046(8) -0.029(7) -0.003(8) -0.009(9)
N21A 0.100(10) 0.050(6) 0.040(7) -0.023(5) 0.003(7) -0.008(8)
C22A 0.073(11) 0.042(7) 0.049(7) -0.022(5) -0.007(8) -0.008(8)
C23A 0.098(14) 0.051(8) 0.051(8) -0.024(7) -0.006(9) -0.001(9)
C24A 0.064(11) 0.055(8) 0.062(7) -0.030(6) 0.006(8) -0.011(8)
C25A 0.086(13) 0.053(9) 0.057(7) -0.035(6) 0.018(9) -0.010(9)
C26A 0.104(13) 0.045(7) 0.044(6) -0.024(6) 0.001(8) -0.020(8)
N31A 0.077(10) 0.060(7) 0.040(6) -0.031(6) -0.008(6) -0.014(7)
C32A 0.067(11) 0.046(6) 0.040(7) -0.019(5) 0.001(7) -0.008(8)
C33A 0.115(15) 0.045(7) 0.048(9) -0.023(6) 0.007(9) -0.019(9)
C34A 0.096(13) 0.048(8) 0.058(9) -0.031(7) -0.026(9) -0.001(9)
C35A 0.085(13) 0.060(9) 0.062(9) -0.036(7) -0.025(9) 0.005(10)
C36A 0.073(12) 0.064(9) 0.056(9) -0.040(7) -0.012(9) 0.000(9)
N41A 0.110(11) 0.061(8) 0.052(7) -0.032(6) 0.012(7) -0.060(7)
C42A 0.127(15) 0.057(8) 0.043(7) -0.017(6) 0.004(9) -0.025(10)
C43A 0.139(17) 0.057(8) 0.059(9) -0.016(7) 0.003(11) -0.044(11)
C44A 0.165(19) 0.062(11) 0.058(10) -0.008(7) 0.000(11) -0.044(12)
C45A 0.149(17) 0.084(10) 0.060(10) -0.026(8) 0.002(11) -0.077(12)
C46A 0.119(15) 0.082(10) 0.058(8) -0.025(8) 0.020(10) -0.066(11)
N11B 0.075(8) 0.062(9) 0.034(7) -0.026(7) -0.004(6) -0.017(7)
C12B 0.078(8) 0.077(12) 0.037(9) -0.010(8) -0.005(7) -0.010(9)
C13B 0.078(10) 0.067(12) 0.049(10) -0.004(8) 0.003(8) -0.009(9)
C14B 0.130(12) 0.041(11) 0.047(10) -0.001(8) -0.018(9) -0.010(10)
C15B 0.124(11) 0.051(11) 0.038(9) -0.012(8) -0.048(9) -0.018(10)
C16B 0.103(11) 0.040(11) 0.064(10) -0.020(8) -0.031(8) -0.019(9)
C17B 0.24(3) 0.085(18) 0.035(12) -0.004(11) 0.009(14) 0.020(17)
N21B 0.096(10) 0.117(13) 0.087(10) -0.056(9) -0.008(7) -0.039(8)
C22B 0.092(10) 0.136(16) 0.079(11) -0.047(11) -0.013(9) -0.030(11)
C23B 0.094(11) 0.21(2) 0.129(17) -0.064(16) -0.005(11) -0.045(14)
C24B 0.062(11) 0.26(2) 0.160(19) -0.085(17) 0.025(11) -0.089(15)
C25B 0.071(11) 0.27(3) 0.147(18) -0.088(17) -0.002(12) -0.053(15)
C26B 0.051(10) 0.21(2) 0.069(12) -0.068(13) -0.011(9) -0.025(13)
C27B 0.072(12) 0.44(5) 0.21(3) -0.15(3) 0.020(16) -0.10(2)
C11C 0.049(8) 0.042(9) 0.059(9) -0.026(8) 0.008(7) -0.006(7)
C12C 0.040(9) 0.049(10) 0.084(11) -0.034(9) 0.018(8) -0.008(7)
C13C 0.037(7) 0.052(11) 0.070(10) -0.028(8) 0.007(7) -0.012(7)
C14C 0.029(7) 0.059(10) 0.059(9) -0.028(8) 0.002(6) -0.004(7)
C15C 0.033(8) 0.084(12) 0.074(11) -0.044(9) 0.006(7) -0.018(8)
C16C 0.045(8) 0.062(11) 0.047(9) -0.018(8) 0.001(7) -0.014(8)
N21C 0.043(6) 0.052(8) 0.059(8) -0.022(7) -0.006(5) -0.016(6)
C22C 0.041(6) 0.035(9) 0.050(8) -0.021(7) -0.004(5) -0.004(6)
C23C 0.043(7) 0.043(10) 0.056(9) -0.031(8) 0.011(6) -0.015(7)
C24C 0.035(7) 0.035(9) 0.059(8) -0.018(7) 0.006(6) -0.007(7)
C25C 0.038(8) 0.052(11) 0.067(9) -0.022(8) -0.011(6) 0.003(8)
C26C 0.038(6) 0.039(9) 0.050(8) -0.009(7) -0.015(6) -0.006(6)
N31C 0.036(6) 0.070(10) 0.056(8) -0.032(7) -0.014(5) -0.002(6)
C32C 0.038(6) 0.061(11) 0.059(9) -0.032(8) 0.001(6) -0.015(7)
C33C 0.047(7) 0.046(10) 0.062(10) -0.039(9) -0.002(6) -0.010(7)
C34C 0.046(7) 0.057(11) 0.050(9) -0.009(8) 0.003(7) -0.008(8)
C35C 0.044(8) 0.083(14) 0.073(11) -0.036(10) 0.010(8) -0.013(9)
C36C 0.048(8) 0.063(12) 0.079(11) -0.040(10) 0.003(7) 0.002(8)
N41C 0.050(7) 0.043(8) 0.067(8) -0.023(7) -0.005(5) -0.011(6)
C42C 0.033(7) 0.084(12) 0.089(10) -0.048(9) -0.004(6) -0.015(8)
C43C 0.035(7) 0.093(15) 0.102(12) -0.045(11) -0.004(8) -0.027(9)
C44C 0.052(10) 0.107(16) 0.105(13) -0.049(12) 0.004(8) -0.052(11)
C45C 0.064(10) 0.130(18) 0.112(14) -0.064(13) -0.001(9) -0.032(11)
C46C 0.064(9) 0.088(14) 0.094(12) -0.056(11) 0.002(9) -0.027(10)
N11D 0.053(9) 0.074(8) 0.092(8) -0.064(7) -0.005(8) -0.012(8)
C12D 0.018(8) 0.072(8) 0.133(9) -0.081(7) -0.002(9) -0.006(8)
C13D 0.051(12) 0.098(12) 0.167(12) -0.106(10) 0.005(12) -0.014(10)
C14D 0.032(11) 0.157(14) 0.144(11) -0.112(12) -0.015(11) -0.019(12)
C15D 0.060(13) 0.158(14) 0.099(11) -0.086(11) -0.001(10) -0.005(13)
C16D 0.069(13) 0.129(12) 0.080(9) -0.066(8) 0.000(10) -0.019(11)
C17D 0.065(15) 0.22(3) 0.19(2) -0.16(2) 0.016(15) -0.049(17)
N21D 0.036(8) 0.073(9) 0.117(9) -0.046(8) 0.008(9) 0.004(7)
C22D 0.033(10) 0.069(9) 0.146(10) -0.051(7) -0.003(10) 0.014(9)
C23D 0.058(13) 0.066(9) 0.188(14) -0.051(10) -0.029(13) 0.006(10)
C24D 0.047(12) 0.086(11) 0.198(15) -0.023(10) -0.015(14) -0.030(11)
C25D 0.027(10) 0.098(12) 0.176(15) -0.017(10) 0.000(12) -0.011(12)
C26D 0.058(12) 0.096(12) 0.126(10) -0.025(11) -0.002(12) -0.015(12)
C27D 0.073(16) 0.098(12) 0.28(2) 0.010(14) -0.031(18) -0.029(14)
P1E 0.056(3) 0.046(3) 0.044(3) -0.023(2) -0.007(2) 0.003(2)
O2E 0.063(7) 0.039(6) 0.041(5) -0.025(4) -0.012(5) 0.000(5)
O3E 0.060(7) 0.051(7) 0.054(8) -0.020(6) -0.018(6) 0.017(5)
O4E 0.060(5) 0.034(7) 0.027(6) -0.009(5) -0.001(4) 0.000(4)
P1F 0.051(3) 0.046(3) 0.046(3) -0.023(2) -0.004(2) -0.001(2)
O2F 0.062(7) 0.034(5) 0.055(6) -0.027(4) 0.003(5) -0.003(5)
O3F 0.057(7) 0.040(7) 0.044(6) -0.014(5) 0.004(5) -0.006(6)
O4F 0.051(5) 0.034(6) 0.045(6) -0.020(5) 0.005(4) -0.007(5)
P1G 0.026(2) 0.035(3) 0.035(2) -0.020(2) 0.0010(18) -0.007(2)
O2G 0.030(4) 0.024(6) 0.045(6) -0.021(5) -0.006(4) -0.005(4)
O3G 0.036(6) 0.029(5) 0.045(5) -0.018(4) -0.008(4) -0.008(4)
O4G 0.040(6) 0.037(6) 0.032(5) -0.021(4) 0.001(4) -0.009(5)
O5G 0.019(5) 0.036(5) 0.040(5) -0.030(4) 0.004(4) 0.000(4)
P1H 0.026(2) 0.048(3) 0.050(3) -0.028(2) -0.002(2) -0.005(2)
O2H 0.040(5) 0.047(6) 0.056(6) -0.023(5) -0.008(4) -0.015(5)
O3H 0.037(6) 0.034(5) 0.045(6) -0.013(4) -0.019(4) -0.001(4)
O4H 0.041(6) 0.049(6) 0.045(5) -0.024(5) 0.003(4) 0.002(5)
O5H 0.029(5) 0.041(5) 0.056(6) -0.020(5) -0.004(5) -0.010(4)

loop_
_atom_type_symbol
_atom_type_description
_atom_type_scat_dispersion_real
_atom_type_scat_dispersion_imag
_atom_type_scat_source
C C 0.0033 0.0016 'International Tables Vol C Tables 4.2.6.8 and 6.1.1.4'
H H 0.0000 0.0000 'International Tables Vol C Tables 4.2.6.8 and 6.1.1.4'
Cl Cl 0.1484 0.1585 'International Tables Vol C Tables 4.2.6.8 and 6.1.1.4'
N N 0.0061 0.0033 'International Tables Vol C Tables 4.2.6.8 and 6.1.1.4'
O O 0.0106 0.0060 'International Tables Vol C Tables 4.2.6.8 and 6.1.1.4'
P P 0.1023 0.0942 'International Tables Vol C Tables 4.2.6.8 and 6.1.1.4'
Ru Ru -1.2594 0.8363 'International Tables Vol C Tables 4.2.6.8 and 6.1.1.4'
W W -0.8490 6.8722 'International Tables Vol C Tables 4.2.6.8 and 6.1.1.4'

loop_
_exptl_crystal_face_index_h
_exptl_crystal_face_index_k
_exptl_crystal_face_index_l
_exptl_crystal_face_perp_dist
1 0 0 0.0482
-1 1 1 0.0932
1 -1 -1 0.0788
-1 0 -1 0.0556
1 -1 1 0.0537
-1 1 -1 0.0643
1 -1 0 0.0645
-1 -1 1 0.0677
1 1 1 0.0972

loop_
_geom_angle_atom_site_label_1
_geom_angle_atom_site_label_2
_geom_angle_atom_site_label_3
_geom_angle
_geom_angle_site_symmetry_1
_geom_angle_site_symmetry_3
_geom_angle_publ_flag
N21A Ru1 Cl1 86.9(5) . . ?
N21A Ru1 N31A 80.0(4) . . ?
N21A Ru1 N41A 79.2(4) . . ?
N21A Ru1 N11B 176.0(6) . . ?
N21A Ru1 N21B 98.1(6) . . ?
N31A Ru1 Cl1 91.1(4) . . ?
N31A Ru1 N41A 159.1(5) . . ?
N31A Ru1 N11B 96.0(5) . . ?
N41A Ru1 Cl1 89.1(5) . . ?
N41A Ru1 N11B 104.8(5) . . ?
N11B Ru1 Cl1 93.7(4) . . ?
N21B Ru1 Cl1 174.7(5) . . ?
N21B Ru1 N31A 91.7(7) . . ?
N21B Ru1 N41A 89.9(7) . . ?
N21B Ru1 N11B 81.5(6) . . ?
N21C Ru2 Cl2 88.3(5) . . ?
N21C Ru2 N31C 79.7(4) . . ?
N21C Ru2 N41C 80.1(4) . . ?
N21C Ru2 N11D 175.5(6) . . ?
N21C Ru2 N21D 96.7(6) . . ?
N31C Ru2 Cl2 90.8(5) . . ?
N31C Ru2 N11D 101.6(5) . . ?
N41C Ru2 Cl2 88.5(4) . . ?
N41C Ru2 N31C 159.8(5) . . ?
N41C Ru2 N11D 98.5(5) . . ?
N41C Ru2 N21D 88.1(6) . . ?
N11D Ru2 Cl2 95.9(5) . . ?
N21D Ru2 Cl2 173.4(5) . . ?
N21D Ru2 N31C 94.4(6) . . ?
N21D Ru2 N11D 78.9(7) . . ?
O1 W1 O18 99.5(4) . . ?
O1 W1 O19 101.4(5) . . ?
O1 W1 O22 101.6(4) . . ?
O1 W1 O2F 95.7(5) . . ?
O1 W1 O2G 170.3(4) . . ?
O18 W1 O2F 86.6(4) . . ?
O18 W1 O2G 72.0(3) . . ?
O19 W1 O18 95.6(4) . . ?
O19 W1 O22 87.3(5) . . ?
O19 W1 O2F 162.2(4) . . ?
O19 W1 O2G 84.4(4) . . ?
O22 W1 O18 157.8(4) . . ?
O22 W1 O2F 84.2(5) . . ?
O22 W1 O2G 86.4(4) . . ?
O2F W1 O2G 79.5(4) . . ?
O2 W2 O18 98.1(5) . . ?
O2 W2 O20 101.7(5) . . ?
O2 W2 O21 102.5(5) . . ?
O2 W2 O2E 94.9(5) . . ?
O2 W2 O2G 169.6(4) . . ?
O18 W2 O21 157.7(4) . . ?
O18 W2 O2E 87.8(4) . . ?
O18 W2 O2G 72.5(3) . . ?
O20 W2 O18 97.6(5) . . ?
O20 W2 O21 86.5(5) . . ?
O20 W2 O2E 161.5(4) . . ?
O20 W2 O2G 84.4(4) . . ?
O21 W2 O2E 82.1(5) . . ?
O21 W2 O2G 86.1(4) . . ?
O2E W2 O2G 80.4(4) . . ?
O3 W3 O19 96.7(4) . . ?
O3 W3 O23 99.4(5) . . ?
O3 W3 O28 102.0(5) . . ?
O3 W3 O29 99.7(5) . . ?
O3 W3 O3G 173.5(4) . . ?
O19 W3 O3G 81.7(4) . . ?
O23 W3 O19 87.3(4) . . ?
O23 W3 O3G 74.3(4) . . ?
O28 W3 O19 84.1(4) . . ?
O28 W3 O23 157.7(5) . . ?
O28 W3 O3G 84.1(4) . . ?
O29 W3 O19 163.4(5) . . ?
O29 W3 O23 91.9(4) . . ?
O29 W3 O28 90.5(5) . . ?
O29 W3 O3G 82.2(4) . . ?
O4 W4 O20 95.7(5) . . ?
O4 W4 O23 101.2(5) . . ?
O4 W4 O24 101.2(5) . . ?
O4 W4 O30 101.1(5) . . ?
O4 W4 O3G 173.2(5) . . ?
O20 W4 O3G 80.3(4) . . ?
O23 W4 O20 86.4(4) . . ?
O23 W4 O3G 73.2(4) . . ?
O24 W4 O20 84.3(4) . . ?
O24 W4 O23 156.5(4) . . ?
O24 W4 O3G 83.9(4) . . ?
O30 W4 O20 162.9(4) . . ?
O30 W4 O23 93.6(5) . . ?
O30 W4 O24 89.1(5) . . ?
O30 W4 O3G 83.3(4) . . ?
O5 W5 O21 100.3(5) . . ?
O5 W5 O24 102.7(5) . . ?
O5 W5 O25 101.2(5) . . ?
O5 W5 O31 96.5(5) . . ?
O5 W5 O4G 172.2(5) . . ?
O21 W5 O24 87.6(5) . . ?
O21 W5 O25 91.7(5) . . ?
O21 W5 O31 162.9(4) . . ?
O21 W5 O4G 80.8(4) . . ?
O24 W5 O25 155.8(4) . . ?
O24 W5 O31 86.2(5) . . ?
O24 W5 O4G 85.0(4) . . ?
O25 W5 O4G 71.0(4) . . ?
O31 W5 O25 87.5(5) . . ?
O31 W5 O4G 82.9(4) . . ?
O6 W6 O25 99.4(5) . . ?
O6 W6 O26 102.6(5) . . ?
O6 W6 O32 100.0(5) . . ?
O6 W6 O4E 94.6(5) . . ?
O6 W6 O4G 172.4(5) . . ?
O25 W6 O4E 84.3(4) . . ?
O25 W6 O4G 73.8(4) . . ?
O26 W6 O25 156.4(5) . . ?
O26 W6 O4E 85.4(4) . . ?
O26 W6 O4G 83.7(4) . . ?
O32 W6 O25 90.4(5) . . ?
O32 W6 O26 94.2(5) . . ?
O32 W6 O4E 165.2(5) . . ?
O32 W6 O4G 83.6(4) . . ?
O4E W6 O4G 81.6(4) . . ?
O7 W7 O26 102.5(5) . . ?
O7 W7 O27 101.3(5) . . ?
O7 W7 O33 100.2(5) . . ?
O7 W7 O4F 92.1(5) . . ?
O7 W7 O5G 173.0(4) . . ?
O26 W7 O27 154.4(5) . . ?
O26 W7 O4F 85.8(4) . . ?
O26 W7 O5G 82.7(4) . . ?
O27 W7 O4F 84.1(4) . . ?
O27 W7 O5G 72.9(4) . . ?
O33 W7 O26 93.5(5) . . ?
O33 W7 O27 91.4(5) . . ?
O33 W7 O4F 167.5(5) . . ?
O33 W7 O5G 84.1(4) . . ?
O4F W7 O5G 83.5(4) . . ?
O8 W8 O22 97.1(5) . . ?
O8 W8 O27 101.2(5) . . ?
O8 W8 O28 101.6(5) . . ?
O8 W8 O34 100.1(5) . . ?
O8 W8 O5G 172.1(5) . . ?
O22 W8 O28 85.6(4) . . ?
O22 W8 O34 162.0(4) . . ?
O22 W8 O5G 81.0(4) . . ?
O27 W8 O22 92.0(5) . . ?
O27 W8 O28 157.2(4) . . ?
O27 W8 O34 89.4(5) . . ?
O27 W8 O5G 71.3(4) . . ?
O28 W8 O34 86.1(4) . . ?
O28 W8 O5G 85.9(4) . . ?
O34 W8 O5G 82.6(4) . . ?
O9 W9 O29 99.2(5) . . ?
O9 W9 O35 100.7(5) . . ?
O9 W9 O40 103.2(5) . . ?
O9 W9 O41 99.3(5) . . ?
O9 W9 O3H 172.7(4) . . ?
O29 W9 O35 91.6(4) . . ?
O29 W9 O41 161.2(5) . . ?
O29 W9 O3H 82.0(4) . . ?
O35 W9 O41 88.2(5) . . ?
O35 W9 O3H 72.0(4) . . ?
O40 W9 O29 88.1(5) . . ?
O40 W9 O35 155.9(5) . . ?
O40 W9 O41 84.5(5) . . ?
O40 W9 O3H 84.0(4) . . ?
O41 W9 O3H 80.0(4) . . ?
O10 W10 O30 100.8(5) . . ?
O10 W10 O35 102.2(5) . . ?
O10 W10 O36 100.5(5) . . ?
O10 W10 O42 95.8(5) . . ?
O10 W10 O3H 175.3(4) . . ?
O30 W10 O36 88.4(5) . . ?
O30 W10 O42 163.2(5) . . ?
O30 W10 O3H 82.0(4) . . ?
O35 W10 O30 90.1(5) . . ?
O35 W10 O36 157.2(5) . . ?
O35 W10 O42 89.3(5) . . ?
O35 W10 O3H 73.9(4) . . ?
O36 W10 O42 85.8(5) . . ?
O36 W10 O3H 83.4(4) . . ?
O42 W10 O3H 81.7(4) . . ?
O11 W11 O31 99.0(5) . . ?
O11 W11 O36 102.6(5) . . ?
O11 W11 O37 99.0(5) . . ?
O11 W11 O43 97.2(5) . . ?
O11 W11 O4H 171.7(5) . . ?
O31 W11 O37 90.3(5) . . ?
O31 W11 O43 163.6(4) . . ?
O31 W11 O4H 83.4(4) . . ?
O36 W11 O31 89.7(5) . . ?
O36 W11 O37 158.1(4) . . ?
O36 W11 O43 84.5(5) . . ?
O36 W11 O4H 85.3(4) . . ?
O37 W11 O43 89.4(5) . . ?
O37 W11 O4H 73.0(4) . . ?
O43 W11 O4H 80.8(4) . . ?
O12 W12 O32 99.6(5) . . ?
O12 W12 O37 100.4(5) . . ?
O12 W12 O38 101.6(6) . . ?
O12 W12 O44 97.9(6) . . ?
O12 W12 O4H 173.4(5) . . ?
O32 W12 O4H 80.0(4) . . ?
O37 W12 O32 88.3(5) . . ?
O37 W12 O44 91.5(5) . . ?
O37 W12 O4H 73.1(4) . . ?
O38 W12 O32 85.9(4) . . ?
O38 W12 O37 157.9(5) . . ?
O38 W12 O44 87.7(5) . . ?
O38 W12 O4H 84.9(5) . . ?
O44 W12 O32 162.3(5) . . ?
O44 W12 O4H 83.0(5) . . ?
O13 W13 O33 98.1(5) . . ?
O13 W13 O38 101.6(6) . . ?
O13 W13 O39 101.2(5) . . ?
O13 W13 O45 98.6(5) . . ?
O13 W13 O5H 173.2(5) . . ?
O33 W13 O5H 80.7(4) . . ?
O38 W13 O33 84.4(5) . . ?
O38 W13 O45 87.1(5) . . ?
O38 W13 O5H 85.0(5) . . ?
O39 W13 O33 89.9(5) . . ?
O39 W13 O38 157.0(5) . . ?
O39 W13 O45 91.9(5) . . ?
O39 W13 O5H 72.1(4) . . ?
O45 W13 O33 162.5(5) . . ?
O45 W13 O5H 83.3(4) . . ?
O14 W14 O34 100.9(5) . . ?
O14 W14 O39 101.8(5) . . ?
O14 W14 O40 101.5(5) . . ?
O14 W14 O46 96.8(5) . . ?
O14 W14 O5H 173.4(5) . . ?
O34 W14 O39 89.6(5) . . ?
O34 W14 O40 88.9(5) . . ?
O34 W14 O46 162.2(4) . . ?
O34 W14 O5H 81.7(4) . . ?
O39 W14 O46 88.9(5) . . ?
O39 W14 O5H 72.0(4) . . ?
O40 W14 O39 156.5(4) . . ?
O40 W14 O46 85.5(5) . . ?
O40 W14 O5H 84.6(4) . . ?
O46 W14 O5H 80.9(4) . . ?
O15 W15 O41 102.5(5) . . ?
O15 W15 O46 102.7(5) . . ?
O15 W15 O47 100.9(5) . . ?
O15 W15 O49 101.4(5) . . ?
O15 W15 O2H 170.4(5) . . ?
O41 W15 O46 86.9(5) . . ?
O41 W15 O47 89.8(5) . . ?
O41 W15 O49 156.1(4) . . ?
O41 W15 O2H 85.3(4) . . ?
O46 W15 O47 156.4(5) . . ?
O46 W15 O49 87.4(5) . . ?
O46 W15 O2H 82.9(4) . . ?
O47 W15 O2H 73.4(5) . . ?
O49 W15 O47 86.2(6) . . ?
O49 W15 O2H 70.9(4) . . ?
O16 W16 O42 102.1(6) . . ?
O16 W16 O43 102.7(5) . . ?
O16 W16 O47 101.4(6) . . ?
O16 W16 O48 101.6(6) . . ?
O16 W16 O2H 170.7(5) . . ?
O42 W16 O47 88.2(5) . . ?
O42 W16 O48 156.3(5) . . ?
O42 W16 O2H 85.1(4) . . ?
O43 W16 O42 86.8(5) . . ?
O43 W16 O47 155.9(5) . . ?
O43 W16 O48 88.2(6) . . ?
O43 W16 O2H 83.5(4) . . ?
O47 W16 O2H 72.6(5) . . ?
O48 W16 O47 86.9(6) . . ?
O48 W16 O2H 71.3(4) . . ?
O17 W17 O44 100.6(6) . . ?
O17 W17 O45 102.6(6) . . ?
O17 W17 O48 101.6(6) . . ?
O17 W17 O49 103.7(6) . . ?
O17 W17 O2H 172.7(6) . . ?
O44 W17 O2H 84.2(5) . . ?
O45 W17 O44 84.9(5) . . ?
O45 W17 O2H 83.3(4) . . ?
O48 W17 O44 87.8(5) . . ?
O48 W17 O45 155.7(5) . . ?
O48 W17 O2H 72.9(4) . . ?
O49 W17 O44 155.6(5) . . ?
O49 W17 O45 87.9(5) . . ?
O49 W17 O48 89.3(6) . . ?
O49 W17 O2H 71.8(4) . . ?
W2 O18 W1 121.0(5) . . ?
W1 O19 W3 150.6(5) . . ?
W2 O20 W4 152.6(6) . . ?
W5 O21 W2 149.7(6) . . ?
W8 O22 W1 149.8(6) . . ?
W4 O23 W3 121.8(6) . . ?
W5 O24 W4 152.0(6) . . ?
W6 O25 W5 123.1(5) . . ?
W6 O26 W7 162.6(7) . . ?
W8 O27 W7 124.8(6) . . ?
W3 O28 W8 153.0(6) . . ?
W3 O29 W9 163.5(6) . . ?
W4 O30 W10 163.1(7) . . ?
W11 O31 W5 163.6(7) . . ?
W6 O32 W12 165.5(6) . . ?
W7 O33 W13 168.7(6) . . ?
W14 O34 W8 166.4(7) . . ?
W10 O35 W9 124.3(6) . . ?
W11 O36 W10 152.8(6) . . ?
W12 O37 W11 123.1(5) . . ?
W12 O38 W13 148.6(7) . . ?
W13 O39 W14 125.6(5) . . ?
W14 O40 W9 153.5(6) . . ?
W15 O41 W9 152.0(7) . . ?
W16 O42 W10 150.2(7) . . ?
W16 O43 W11 151.8(7) . . ?
W12 O44 W17 150.7(6) . . ?
W17 O45 W13 151.3(6) . . ?
W15 O46 W14 150.4(6) . . ?
W16 O47 W15 123.3(7) . . ?
W17 O48 W16 125.3(6) . . ?
W17 O49 W15 125.3(6) . . ?
C12A C11A C16A 121.8(13) . . ?
C12A C11A P1E 120.4(11) . . ?
C16A C11A P1E 117.5(10) . . ?
C11A C12A H12A 121.4 . . ?
C11A C12A C13A 117.2(13) . . ?
C13A C12A H12A 121.4 . . ?
C12A C13A H13A 118.5 . . ?
C14A C13A C12A 122.9(14) . . ?
C14A C13A H13A 118.5 . . ?
C13A C14A C15A 118.2(13) . . ?
C13A C14A C24A 122.8(13) . . ?
C15A C14A C24A 118.8(13) . . ?
C14A C15A H15A 120.0 . . ?
C16A C15A C14A 120.0(13) . . ?
C16A C15A H15A 120.0 . . ?
C11A C16A H16A 120.1 . . ?
C15A C16A C11A 119.8(13) . . ?
C15A C16A H16A 120.1 . . ?
C22A N21A Ru1 119.3(8) . . ?
C22A N21A C26A 120.5(12) . . ?
C26A N21A Ru1 120.2(9) . . ?
N21A C22A C23A 120.7(12) . . ?
N21A C22A C32A 111.6(11) . . ?
C23A C22A C32A 127.4(13) . . ?
C22A C23A H23A 119.8 . . ?
C22A C23A C24A 120.3(14) . . ?
C24A C23A H23A 119.8 . . ?
C23A C24A C14A 122.1(13) . . ?
C23A C24A C25A 116.9(14) . . ?
C25A C24A C14A 121.0(13) . . ?
C24A C25A H25A 119.7 . . ?
C26A C25A C24A 120.7(13) . . ?
C26A C25A H25A 119.7 . . ?
N21A C26A C25A 120.4(12) . . ?
N21A C26A C42A 112.0(11) . . ?
C25A C26A C42A 127.4(13) . . ?
C32A N31A Ru1 112.8(9) . . ?
C32A N31A C36A 117.3(12) . . ?
C36A N31A Ru1 129.9(10) . . ?
N31A C32A C22A 116.2(12) . . ?
N31A C32A C33A 120.3(12) . . ?
C33A C32A C22A 123.3(12) . . ?
C32A C33A H33A 118.8 . . ?
C32A C33A C34A 122.3(13) . . ?
C34A C33A H33A 118.8 . . ?
C33A C34A H34A 122.5 . . ?
C35A C34A C33A 115.0(14) . . ?
C35A C34A H34A 122.5 . . ?
C34A C35A H35A 119.1 . . ?
C36A C35A C34A 121.7(15) . . ?
C36A C35A H35A 119.1 . . ?
N31A C36A H36A 118.3 . . ?
C35A C36A N31A 123.3(14) . . ?
C35A C36A H36A 118.3 . . ?
C42A N41A Ru1 113.9(9) . . ?
C46A N41A Ru1 127.4(10) . . ?
C46A N41A C42A 118.6(13) . . ?
N41A C42A C26A 114.7(12) . . ?
C43A C42A C26A 124.7(13) . . ?
C43A C42A N41A 120.2(13) . . ?
C42A C43A H43A 119.5 . . ?
C42A C43A C44A 121.0(14) . . ?
C44A C43A H43A 119.5 . . ?
C43A C44A H44A 122.2 . . ?
C45A C44A C43A 115.6(15) . . ?
C45A C44A H44A 122.2 . . ?
C44A C45A H45A 119.6 . . ?
C46A C45A C44A 120.8(15) . . ?
C46A C45A H45A 119.6 . . ?
N41A C46A C45A 122.5(14) . . ?
N41A C46A H46A 118.8 . . ?
C45A C46A H46A 118.8 . . ?
C12B N11B Ru1 114.5(9) . . ?
C16B N11B Ru1 126.4(11) . . ?
C16B N11B C12B 118.5(13) . . ?
N11B C12B C13B 120.7(13) . . ?
N11B C12B C22B 111.4(13) . . ?
C13B C12B C22B 127.9(15) . . ?
C12B C13B H13B 120.0 . . ?
C12B C13B C14B 120.0(15) . . ?
C14B C13B H13B 120.0 . . ?
C13B C14B C17B 118.5(17) . . ?
C15B C14B C13B 116.8(14) . . ?
C15B C14B C17B 124.7(17) . . ?
C14B C15B H15B 119.8 . . ?
C14B C15B C16B 120.3(14) . . ?
C16B C15B H15B 119.8 . . ?
N11B C16B C15B 123.3(15) . . ?
N11B C16B H16B 118.4 . . ?
C15B C16B H16B 118.4 . . ?
C14B C17B H17A 109.5 . . ?
C14B C17B H17B 109.5 . . ?
C14B C17B H17C 109.5 . . ?
H17A C17B H17B 109.5 . . ?
H17A C17B H17C 109.5 . . ?
H17B C17B H17C 109.5 . . ?
C22B N21B Ru1 113.4(11) . . ?
C26B N21B Ru1 129.5(13) . . ?
C26B N21B C22B 117.0(15) . . ?
N21B C22B C12B 118.5(14) . . ?
C23B C22B C12B 122.3(15) . . ?
C23B C22B N21B 119.1(15) . . ?
C22B C23B H23B 119.6 . . ?
C22B C23B C24B 120.8(17) . . ?
C24B C23B H23B 119.6 . . ?
C23B C24B C27B 120.5(18) . . ?
C25B C24B C23B 117.1(16) . . ?
C25B C24B C27B 122.4(18) . . ?
C24B C25B H25B 122.0 . . ?
C24B C25B C26B 115.9(18) . . ?
C26B C25B H25B 122.0 . . ?
N21B C26B C25B 127.5(17) . . ?
N21B C26B H26B 116.3 . . ?
C25B C26B H26B 116.3 . . ?
C24B C27B H27A 109.5 . . ?
C24B C27B H27B 109.5 . . ?
C24B C27B H27C 109.5 . . ?
H27A C27B H27B 109.5 . . ?
H27A C27B H27C 109.5 . . ?
H27B C27B H27C 109.5 . . ?
C12C C11C C16C 121.5(13) . . ?
C12C C11C P1F 122.3(10) . . ?
C16C C11C P1F 116.2(10) . . ?
C11C C12C H12C 121.3 . . ?
C11C C12C C13C 117.4(13) . . ?
C13C C12C H12C 121.3 . . ?
C12C C13C H13C 118.3 . . ?
C14C C13C C12C 123.4(13) . . ?
C14C C13C H13C 118.3 . . ?
C13C C14C C15C 117.0(13) . . ?
C13C C14C C24C 121.6(12) . . ?
C15C C14C C24C 120.9(11) . . ?
C14C C15C H15C 119.4 . . ?
C16C C15C C14C 121.3(13) . . ?
C16C C15C H15C 119.4 . . ?
C11C C16C H16C 120.6 . . ?
C15C C16C C11C 118.9(13) . . ?
C15C C16C H16C 120.6 . . ?
C22C N21C Ru2 119.3(8) . . ?
C22C N21C C26C 122.0(12) . . ?
C26C N21C Ru2 118.6(8) . . ?
N21C C22C C23C 120.6(11) . . ?
N21C C22C C32C 112.8(11) . . ?
C23C C22C C32C 126.6(11) . . ?
C22C C23C H23C 120.2 . . ?
C22C C23C C24C 119.5(12) . . ?
C24C C23C H23C 120.2 . . ?
C23C C24C C14C 121.2(11) . . ?
C25C C24C C14C 121.2(11) . . ?
C25C C24C C23C 117.5(12) . . ?
C24C C25C H25C 119.8 . . ?
C26C C25C C24C 120.4(12) . . ?
C26C C25C H25C 119.8 . . ?
N21C C26C C25C 119.9(11) . . ?
N21C C26C C42C 112.3(11) . . ?
C25C C26C C42C 127.6(12) . . ?
C32C N31C Ru2 112.6(8) . . ?
C36C N31C Ru2 129.9(9) . . ?
C36C N31C C32C 117.5(11) . . ?
N31C C32C C22C 115.5(11) . . ?
N31C C32C C33C 119.4(11) . . ?
C33C C32C C22C 124.9(11) . . ?
C32C C33C H33C 118.3 . . ?
C32C C33C C34C 123.4(12) . . ?
C34C C33C H33C 118.3 . . ?
C33C C34C H34C 122.5 . . ?
C35C C34C C33C 115.0(13) . . ?
C35C C34C H34C 122.5 . . ?
C34C C35C H35C 119.8 . . ?
C36C C35C C34C 120.4(13) . . ?
C36C C35C H35C 119.8 . . ?
N31C C36C C35C 124.0(13) . . ?
N31C C36C H36C 118.0 . . ?
C35C C36C H36C 118.0 . . ?
C42C N41C Ru2 114.2(8) . . ?
C46C N41C Ru2 128.4(10) . . ?
C46C N41C C42C 117.3(12) . . ?
N41C C42C C26C 114.6(11) . . ?
C43C C42C C26C 123.6(12) . . ?
C43C C42C N41C 121.8(12) . . ?
C42C C43C H43C 120.1 . . ?
C42C C43C C44C 119.9(14) . . ?
C44C C43C H43C 120.1 . . ?
C43C C44C H44C 122.3 . . ?
C45C C44C C43C 115.4(14) . . ?
C45C C44C H44C 122.3 . . ?
C44C C45C H45C 118.7 . . ?
C46C C45C C44C 122.5(15) . . ?
C46C C45C H45C 118.7 . . ?
N41C C46C C45C 122.2(14) . . ?
N41C C46C H46C 118.9 . . ?
C45C C46C H46C 118.9 . . ?
C12D N11D Ru2 114.0(11) . . ?
C16D N11D Ru2 128.0(12) . . ?
C16D N11D C12D 118.0(13) . . ?
N11D C12D C22D 116.3(13) . . ?
C13D C12D N11D 120.8(15) . . ?
C13D C12D C22D 122.9(15) . . ?
C12D C13D H13D 120.1 . . ?
C12D C13D C14D 119.8(16) . . ?
C14D C13D H13D 120.1 . . ?
C13D C14D C17D 118.1(18) . . ?
C15D C14D C13D 117.7(15) . . ?
C15D C14D C17D 124.2(19) . . ?
C14D C15D H15D 120.7 . . ?
C14D C15D C16D 118.6(17) . . ?
C16D C15D H15D 120.7 . . ?
N11D C16D C15D 125.1(18) . . ?
N11D C16D H16D 117.4 . . ?
C15D C16D H16D 117.4 . . ?
C14D C17D H17D 109.5 . . ?
C14D C17D H17E 109.5 . . ?
C14D C17D H17F 109.5 . . ?
H17D C17D H17E 109.5 . . ?
H17D C17D H17F 109.5 . . ?
H17E C17D H17F 109.5 . . ?
C22D N21D Ru2 117.9(13) . . ?
C26D N21D Ru2 123.7(13) . . ?
C26D N21D C22D 118.3(16) . . ?
N21D C22D C12D 112.3(15) . . ?
N21D C22D C23D 121.4(16) . . ?
C23D C22D C12D 126.1(15) . . ?
C22D C23D H23D 121.0 . . ?
C22D C23D C24D 118.0(16) . . ?
C24D C23D H23D 121.0 . . ?
C23D C24D C27D 117.7(18) . . ?
C25D C24D C23D 119.0(17) . . ?
C25D C24D C27D 123(2) . . ?
C24D C25D H25D 120.9 . . ?
C24D C25D C26D 118.2(18) . . ?
C26D C25D H25D 120.9 . . ?
N21D C26D C25D 125.0(19) . . ?
N21D C26D H26D 117.5 . . ?
C25D C26D H26D 117.5 . . ?
C24D C27D H27D 109.5 . . ?
C24D C27D H27E 109.5 . . ?
C24D C27D H27F 109.5 . . ?
H27D C27D H27E 109.5 . . ?
H27D C27D H27F 109.5 . . ?
H27E C27D H27F 109.5 . . ?
O2E P1E C11A 108.0(6) . . ?
O3E P1E C11A 107.5(7) . . ?
O3E P1E O2E 111.8(7) . . ?
O4E P1E C11A 107.7(7) . . ?
O4E P1E O2E 111.1(6) . . ?
O4E P1E O3E 110.6(6) . . ?
P1E O2E W2 138.6(7) . . ?
P1E O4E W6 155.2(6) . . ?
O2F P1F C11C 107.0(7) . . ?
O3F P1F C11C 106.9(8) . . ?
O3F P1F O2F 111.3(7) . . ?
O4F P1F C11C 109.2(6) . . ?
O4F P1F O2F 112.0(7) . . ?
O4F P1F O3F 110.2(6) . . ?
P1F O2F W1 138.1(7) . . ?
P1F O4F W7 160.5(6) . . ?
O3G P1G O2G 107.6(6) . . ?
O3G P1G O4G 112.8(6) . . ?
O3G P1G O5G 111.3(6) . . ?
O4G P1G O2G 107.7(5) . . ?
O4G P1G O5G 109.3(6) . . ?
O5G P1G O2G 107.9(5) . . ?
W1 O2G W2 93.2(3) . . ?
P1G O2G W1 125.5(5) . . ?
P1G O2G W2 125.0(5) . . ?
W3 O3G W4 90.0(4) . . ?
P1G O3G W3 127.9(6) . . ?
P1G O3G W4 125.6(5) . . ?
W6 O4G W5 92.0(3) . . ?
P1G O4G W5 126.6(6) . . ?
P1G O4G W6 130.8(6) . . ?
W7 O5G W8 90.9(3) . . ?
P1G O5G W7 132.6(6) . . ?
P1G O5G W8 125.4(6) . . ?
O3H P1H O2H 108.3(7) . . ?
O3H P1H O5H 111.7(6) . . ?
O4H P1H O2H 107.1(6) . . ?
O4H P1H O3H 112.1(7) . . ?
O4H P1H O5H 111.7(7) . . ?
O5H P1H O2H 105.6(6) . . ?
W15 O2H W16 90.6(4) . . ?
W17 O2H W15 91.8(3) . . ?
W17 O2H W16 90.4(4) . . ?
P1H O2H W15 124.0(6) . . ?
P1H O2H W16 122.0(5) . . ?
P1H O2H W17 127.7(7) . . ?
W10 O3H W9 89.6(4) . . ?
P1H O3H W9 128.1(6) . . ?
P1H O3H W10 129.1(6) . . ?
W11 O4H W12 90.8(3) . . ?
P1H O4H W11 127.7(7) . . ?
P1H O4H W12 128.0(7) . . ?
W14 O5H W13 90.4(3) . . ?
P1H O5H W13 126.6(6) . . ?
P1H O5H W14 128.5(7) . . ?
C2S N1S C5S 115(2) . . ?
C2S N1S C6S 135(3) . . ?
C6S N1S C5S 110(2) . . ?
N1S C2S C3S 116(2) . . ?
N1S C2S O7S 110(2) . . ?
O7S C2S C3S 134(3) . . ?
C2S C3S H3SA 111.7 . . ?
C2S C3S H3SB 111.7 . . ?
C2S C3S C4S 100(2) . . ?
H3SA C3S H3SB 109.5 . . ?
C4S C3S H3SA 111.7 . . ?
C4S C3S H3SB 111.7 . . ?
C3S C4S H4SA 108.9 . . ?
C3S C4S H4SB 108.9 . . ?
C3S C4S C5S 113.5(19) . . ?
H4SA C4S H4SB 107.7 . . ?
C5S C4S H4SA 108.9 . . ?
C5S C4S H4SB 108.9 . . ?
N1S C5S C4S 94.9(17) . . ?
N1S C5S H5SA 112.8 . . ?
N1S C5S H5SB 112.8 . . ?
C4S C5S H5SA 112.8 . . ?
C4S C5S H5SB 112.8 . . ?
H5SA C5S H5SB 110.2 . . ?
N1S C6S H6SA 109.5 . . ?
N1S C6S H6SB 109.5 . . ?
N1S C6S H6SC 109.5 . . ?
H6SA C6S H6SB 109.5 . . ?
H6SA C6S H6SC 109.5 . . ?
H6SB C6S H6SC 109.5 . . ?
C2T N1T C5T 114(2) . . ?
C2T N1T C6T 139(3) . . ?
C6T N1T C5T 107(2) . . ?
N1T C2T C3T 117(2) . . ?
N1T C2T O7T 112(2) . . ?
O7T C2T C3T 131(3) . . ?
C2T C3T H3TA 112.4 . . ?
C2T C3T H3TB 112.4 . . ?
C2T C3T C4T 97(2) . . ?
H3TA C3T H3TB 110.0 . . ?
C4T C3T H3TA 112.4 . . ?
C4T C3T H3TB 112.4 . . ?
C3T C4T H4TA 107.8 . . ?
C3T C4T H4TB 107.8 . . ?
C3T C4T C5T 117.9(19) . . ?
H4TA C4T H4TB 107.2 . . ?
C5T C4T H4TA 107.8 . . ?
C5T C4T H4TB 107.8 . . ?
N1T C5T H5TA 113.1 . . ?
N1T C5T H5TB 113.1 . . ?
C4T C5T N1T 92.9(17) . . ?
C4T C5T H5TA 113.1 . . ?
C4T C5T H5TB 113.1 . . ?
H5TA C5T H5TB 110.5 . . ?
N1T C6T H6TA 109.5 . . ?
N1T C6T H6TB 109.5 . . ?
N1T C6T H6TC 109.5 . . ?
H6TA C6T H6TB 109.5 . . ?
H6TA C6T H6TC 109.5 . . ?
H6TB C6T H6TC 109.5 . . ?
C2U N1U C5U 114(2) . . ?
C2U N1U C6U 134(3) . . ?
C6U N1U C5U 112(2) . . ?
N1U C2U C3U 117(3) . . ?
N1U C2U O7U 106(3) . . ?
O7U C2U C3U 136(3) . . ?
C2U C3U H3UA 112.1 . . ?
C2U C3U H3UB 112.1 . . ?
C2U C3U C4U 98(2) . . ?
H3UA C3U H3UB 109.7 . . ?
C4U C3U H3UA 112.1 . . ?
C4U C3U H3UB 112.1 . . ?
C3U C4U H4UA 108.3 . . ?
C3U C4U H4UB 108.3 . . ?
C3U C4U C5U 116(2) . . ?
H4UA C4U H4UB 107.4 . . ?
C5U C4U H4UA 108.3 . . ?
C5U C4U H4UB 108.3 . . ?
N1U C5U H5UA 113.0 . . ?
N1U C5U H5UB 113.0 . . ?
C4U C5U N1U 93.3(19) . . ?
C4U C5U H5UA 113.0 . . ?
C4U C5U H5UB 113.0 . . ?
H5UA C5U H5UB 110.4 . . ?
N1U C6U H6UA 109.5 . . ?
N1U C6U H6UB 109.5 . . ?
N1U C6U H6UC 109.5 . . ?
H6UA C6U H6UB 109.5 . . ?
H6UA C6U H6UC 109.5 . . ?
H6UB C6U H6UC 109.5 . . ?
C2V N1V C5V 113(2) . . ?
C2V N1V C6V 137(3) . . ?
C6V N1V C5V 109(2) . . ?
N1V C2V C3V 117(2) . . ?
N1V C2V O7V 110(2) . . ?
O7V C2V C3V 132(3) . . ?
C2V C3V H3VA 112.3 . . ?
C2V C3V H3VB 112.3 . . ?
C2V C3V C4V 97(2) . . ?
H3VA C3V H3VB 109.9 . . ?
C4V C3V H3VA 112.3 . . ?
C4V C3V H3VB 112.3 . . ?
C3V C4V H4VA 108.1 . . ?
C3V C4V H4VB 108.1 . . ?
C3V C4V C5V 117(2) . . ?
H4VA C4V H4VB 107.3 . . ?
C5V C4V H4VA 108.1 . . ?
C5V C4V H4VB 108.1 . . ?
N1V C5V H5VA 112.9 . . ?
N1V C5V H5VB 112.9 . . ?
C4V C5V N1V 94.1(17) . . ?
C4V C5V H5VA 112.9 . . ?
C4V C5V H5VB 112.9 . . ?
H5VA C5V H5VB 110.3 . . ?
N1V C6V H6VA 109.5 . . ?
N1V C6V H6VB 109.5 . . ?
N1V C6V H6VC 109.5 . . ?
H6VA C6V H6VB 109.5 . . ?
H6VA C6V H6VC 109.5 . . ?
H6VB C6V H6VC 109.5 . . ?
C3W N1W C2W 108.4(17) . . ?
C4W N1W C2W 108.6(18) . . ?
C4W N1W C3W 107.7(17) . . ?
C5W N1W C2W 107.7(17) . . ?
C5W N1W C3W 113.9(18) . . ?
C5W N1W C4W 110.4(17) . . ?
N1W C2W H2WA 109.5 . . ?
N1W C2W H2WB 109.5 . . ?
N1W C2W H2WC 109.5 . . ?
H2WA C2W H2WB 109.5 . . ?
H2WA C2W H2WC 109.5 . . ?
H2WB C2W H2WC 109.5 . . ?
N1W C3W H3WA 109.5 . . ?
N1W C3W H3WB 109.5 . . ?
N1W C3W H3WC 109.5 . . ?
H3WA C3W H3WB 109.5 . . ?
H3WA C3W H3WC 109.5 . . ?
H3WB C3W H3WC 109.5 . . ?
N1W C4W H4WA 109.5 . . ?
N1W C4W H4WB 109.5 . . ?
N1W C4W H4WC 109.5 . . ?
H4WA C4W H4WB 109.5 . . ?
H4WA C4W H4WC 109.5 . . ?
H4WB C4W H4WC 109.5 . . ?
N1W C5W H5WA 109.5 . . ?
N1W C5W H5WB 109.5 . . ?
N1W C5W H5WC 109.5 . . ?
H5WA C5W H5WB 109.5 . . ?
H5WA C5W H5WC 109.5 . . ?
H5WB C5W H5WC 109.5 . . ?
C3X N1X C2X 109.3(8) . . ?
C3X N1X C4X 109.3(8) . . ?
C4X N1X C2X 109.0(8) . . ?
C5X N1X C2X 109.6(8) . . ?
C5X N1X C3X 110.1(8) . . ?
C5X N1X C4X 109.4(8) . . ?
N1X C2X H2XA 109.5 . . ?
N1X C2X H2XB 109.5 . . ?
N1X C2X H2XC 109.5 . . ?
H2XA C2X H2XB 109.5 . . ?
H2XA C2X H2XC 109.5 . . ?
H2XB C2X H2XC 109.5 . . ?
N1X C3X H3XA 109.5 . . ?
N1X C3X H3XB 109.5 . . ?
N1X C3X H3XC 109.5 . . ?
H3XA C3X H3XB 109.5 . . ?
H3XA C3X H3XC 109.5 . . ?
H3XB C3X H3XC 109.5 . . ?
N1X C4X H4XA 109.5 . . ?
N1X C4X H4XB 109.5 . . ?
N1X C4X H4XC 109.5 . . ?
H4XA C4X H4XB 109.5 . . ?
H4XA C4X H4XC 109.5 . . ?
H4XB C4X H4XC 109.5 . . ?
N1X C5X H5XA 109.5 . . ?
N1X C5X H5XB 109.5 . . ?
N1X C5X H5XC 109.5 . . ?
H5XA C5X H5XB 109.5 . . ?
H5XA C5X H5XC 109.5 . . ?
H5XB C5X H5XC 109.5 . . ?

loop_
_geom_bond_atom_site_label_1
_geom_bond_atom_site_label_2
_geom_bond_distance
_geom_bond_site_symmetry_2
_geom_bond_publ_flag
Ru1 Cl1 2.416(7) . ?
Ru1 N21A 1.933(12) . ?
Ru1 N31A 2.033(13) . ?
Ru1 N41A 2.038(13) . ?
Ru1 N11B 2.066(11) . ?
Ru1 N21B 1.967(15) . ?
Ru2 Cl2 2.404(5) . ?
Ru2 N21C 1.937(12) . ?
Ru2 N31C 2.051(11) . ?
Ru2 N41C 1.988(12) . ?
Ru2 N11D 2.059(13) . ?
Ru2 N21D 2.011(16) . ?
W1 O1 1.686(9) . ?
W1 O18 1.922(8) . ?
W1 O19 1.807(9) . ?
W1 O22 1.918(10) . ?
W1 O2F 1.995(11) . ?
W1 O2G 2.282(9) . ?
O2 W2 1.699(9) . ?
W2 O18 1.889(8) . ?
W2 O20 1.783(10) . ?
W2 O21 1.924(10) . ?
W2 O2E 1.988(11) . ?
W2 O2G 2.283(8) . ?
O3 W3 1.674(9) . ?
W3 O19 1.997(9) . ?
W3 O23 1.917(8) . ?
W3 O28 1.875(9) . ?
W3 O29 1.854(11) . ?
W3 O3G 2.339(11) . ?
W4 O4 1.679(9) . ?
W4 O20 2.016(9) . ?
W4 O23 1.908(9) . ?
W4 O24 1.896(10) . ?
W4 O30 1.876(11) . ?
W4 O3G 2.388(10) . ?
W5 O5 1.699(8) . ?
W5 O21 1.867(10) . ?
W5 O24 1.878(10) . ?
W5 O25 1.919(11) . ?
W5 O31 1.901(11) . ?
W5 O4G 2.355(9) . ?
W6 O6 1.710(10) . ?
W6 O25 1.868(10) . ?
W6 O26 1.856(10) . ?
W6 O32 1.793(12) . ?
W6 O4E 2.024(10) . ?
W6 O4G 2.273(11) . ?
W7 O7 1.698(9) . ?
W7 O26 1.883(11) . ?
W7 O27 1.911(10) . ?
W7 O33 1.850(8) . ?
W7 O4F 2.038(10) . ?
W7 O5G 2.256(11) . ?
W8 O8 1.690(8) . ?
W8 O22 1.875(10) . ?
W8 O27 1.819(12) . ?
W8 O28 1.898(10) . ?
W8 O34 1.901(10) . ?
W8 O5G 2.381(9) . ?
O9 W9 1.673(9) . ?
W9 O29 1.901(11) . ?
W9 O35 1.911(9) . ?
W9 O40 1.884(12) . ?
W9 O41 1.933(8) . ?
W9 O3H 2.397(10) . ?
W10 O10 1.676(9) . ?
W10 O30 1.885(11) . ?
W10 O35 1.869(9) . ?
W10 O36 1.904(12) . ?
W10 O42 1.909(8) . ?
W10 O3H 2.349(10) . ?
O11 W11 1.702(9) . ?
W11 O31 1.880(11) . ?
W11 O36 1.865(12) . ?
W11 O37 1.920(9) . ?
W11 O43 1.927(9) . ?
W11 O4H 2.349(10) . ?
W12 O12 1.677(10) . ?
W12 O32 1.993(11) . ?
W12 O37 1.893(9) . ?
W12 O38 1.878(11) . ?
W12 O44 1.896(9) . ?
W12 O4H 2.363(12) . ?
O13 W13 1.719(10) . ?
W13 O33 1.907(8) . ?
W13 O38 1.900(11) . ?
W13 O39 1.863(8) . ?
W13 O45 1.905(9) . ?
W13 O5H 2.380(11) . ?
W14 O14 1.689(9) . ?
W14 O34 1.868(11) . ?
W14 O39 1.912(9) . ?
W14 O40 1.877(12) . ?
W14 O46 1.922(9) . ?
W14 O5H 2.354(10) . ?
W15 O15 1.691(11) . ?
W15 O41 1.860(9) . ?
W15 O46 1.882(9) . ?
W15 O47 1.922(10) . ?
W15 O49 1.909(10) . ?
W15 O2H 2.355(11) . ?
O16 W16 1.660(13) . ?
W16 O42 1.885(9) . ?
W16 O43 1.877(9) . ?
W16 O47 1.913(10) . ?
W16 O48 1.892(10) . ?
W16 O2H 2.396(11) . ?
W17 O17 1.624(14) . ?
W17 O44 1.909(9) . ?
W17 O45 1.896(9) . ?
W17 O48 1.886(9) . ?
W17 O49 1.882(9) . ?
W17 O2H 2.335(11) . ?
C11A C12A 1.365(14) . ?
C11A C16A 1.377(14) . ?
C11A P1E 1.809(13) . ?
C12A H12A 0.9500 . ?
C12A C13A 1.380(14) . ?
C13A H13A 0.9500 . ?
C13A C14A 1.379(14) . ?
C14A C15A 1.382(14) . ?
C14A C24A 1.442(17) . ?
C15A H15A 0.9500 . ?
C15A C16A 1.377(14) . ?
C16A H16A 0.9500 . ?
N21A C22A 1.349(13) . ?
N21A C26A 1.351(13) . ?
C22A C23A 1.393(14) . ?
C22A C32A 1.453(14) . ?
C23A H23A 0.9500 . ?
C23A C24A 1.399(14) . ?
C24A C25A 1.401(14) . ?
C25A H25A 0.9500 . ?
C25A C26A 1.394(14) . ?
C26A C42A 1.449(15) . ?
N31A C32A 1.358(13) . ?
N31A C36A 1.360(14) . ?
C32A C33A 1.376(15) . ?
C33A H33A 0.9500 . ?
C33A C34A 1.407(15) . ?
C34A H34A 0.9500 . ?
C34A C35A 1.372(15) . ?
C35A H35A 0.9500 . ?
C35A C36A 1.345(16) . ?
C36A H36A 0.9500 . ?
N41A C42A 1.379(14) . ?
N41A C46A 1.338(14) . ?
C42A C43A 1.363(16) . ?
C43A H43A 0.9500 . ?
C43A C44A 1.415(16) . ?
C44A H44A 0.9500 . ?
C44A C45A 1.386(16) . ?
C45A H45A 0.9500 . ?
C45A C46A 1.355(17) . ?
C46A H46A 0.9500 . ?
N11B C12B 1.373(15) . ?
N11B C16B 1.287(14) . ?
C12B C13B 1.375(16) . ?
C12B C22B 1.46(2) . ?
C13B H13B 0.9500 . ?
C13B C14B 1.410(18) . ?
C14B C15B 1.348(18) . ?
C14B C17B 1.537(17) . ?
C15B H15B 0.9500 . ?
C15B C16B 1.389(16) . ?
C16B H16B 0.9500 . ?
C17B H17A 0.9800 . ?
C17B H17B 0.9800 . ?
C17B H17C 0.9800 . ?
N21B C22B 1.387(16) . ?
N21B C26B 1.246(15) . ?
C22B C23B 1.378(17) . ?
C23B H23B 0.9500 . ?
C23B C24B 1.414(19) . ?
C24B C25B 1.358(19) . ?
C24B C27B 1.546(18) . ?
C25B H25B 0.9500 . ?
C25B C26B 1.391(17) . ?
C26B H26B 0.9500 . ?
C27B H27A 0.9800 . ?
C27B H27B 0.9800 . ?
C27B H27C 0.9800 . ?
C11C C12C 1.372(14) . ?
C11C C16C 1.377(14) . ?
C11C P1F 1.807(13) . ?
C12C H12C 0.9500 . ?
C12C C13C 1.372(14) . ?
C13C H13C 0.9500 . ?
C13C C14C 1.367(13) . ?
C14C C15C 1.392(14) . ?
C14C C24C 1.479(17) . ?
C15C H15C 0.9500 . ?
C15C C16C 1.375(14) . ?
C16C H16C 0.9500 . ?
N21C C22C 1.336(12) . ?
N21C C26C 1.345(13) . ?
C22C C23C 1.390(14) . ?
C22C C32C 1.450(14) . ?
C23C H23C 0.9500 . ?
C23C C24C 1.413(13) . ?
C24C C25C 1.401(14) . ?
C25C H25C 0.9500 . ?
C25C C26C 1.386(14) . ?
C26C C42C 1.440(14) . ?
N31C C32C 1.368(13) . ?
N31C C36C 1.356(14) . ?
C32C C33C 1.369(14) . ?
C33C H33C 0.9500 . ?
C33C C34C 1.417(15) . ?
C34C H34C 0.9500 . ?
C34C C35C 1.377(15) . ?
C35C H35C 0.9500 . ?
C35C C36C 1.365(16) . ?
C36C H36C 0.9500 . ?
N41C C42C 1.378(14) . ?
N41C C46C 1.333(14) . ?
C42C C43C 1.366(15) . ?
C43C H43C 0.9500 . ?
C43C C44C 1.402(15) . ?
C44C H44C 0.9500 . ?
C44C C45C 1.384(16) . ?
C45C H45C 0.9500 . ?
C45C C46C 1.342(16) . ?
C46C H46C 0.9500 . ?
N11D C12D 1.382(15) . ?
N11D C16D 1.277(16) . ?
C12D C13D 1.366(16) . ?
C12D C22D 1.45(2) . ?
C13D H13D 0.9500 . ?
C13D C14D 1.423(19) . ?
C14D C15D 1.351(19) . ?
C14D C17D 1.543(17) . ?
C15D H15D 0.9500 . ?
C15D C16D 1.398(17) . ?
C16D H16D 0.9500 . ?
C17D H17D 0.9800 . ?
C17D H17E 0.9800 . ?
C17D H17F 0.9800 . ?
N21D C22D 1.376(15) . ?
N21D C26D 1.273(16) . ?
C22D C23D 1.377(17) . ?
C23D H23D 0.9500 . ?
C23D C24D 1.421(19) . ?
C24D C25D 1.353(19) . ?
C24D C27D 1.558(19) . ?
C25D H25D 0.9500 . ?
C25D C26D 1.390(18) . ?
C26D H26D 0.9500 . ?
C27D H27D 0.9800 . ?
C27D H27E 0.9800 . ?
C27D H27F 0.9800 . ?
P1E O2E 1.551(11) . ?
P1E O3E 1.523(11) . ?
P1E O4E 1.501(10) . ?
P1F O2F 1.544(11) . ?
P1F O3F 1.519(11) . ?
P1F O4F 1.505(10) . ?
P1G O2G 1.562(10) . ?
P1G O3G 1.546(12) . ?
P1G O4G 1.549(10) . ?
P1G O5G 1.554(10) . ?
P1H O2H 1.589(11) . ?
P1H O3H 1.511(10) . ?
P1H O4H 1.507(10) . ?
P1H O5H 1.517(10) . ?
N1S C2S 1.24(2) . ?
N1S C5S 1.48(2) . ?
N1S C6S 1.34(2) . ?
C2S C3S 1.38(2) . ?
C2S O7S 1.34(2) . ?
C3S H3SA 0.9900 . ?
C3S H3SB 0.9900 . ?
C3S C4S 1.44(2) . ?
C4S H4SA 0.9900 . ?
C4S H4SB 0.9900 . ?
C4S C5S 1.50(2) . ?
C5S H5SA 0.9900 . ?
C5S H5SB 0.9900 . ?
C6S H6SA 0.9800 . ?
C6S H6SB 0.9800 . ?
C6S H6SC 0.9800 . ?
N1T C2T 1.23(2) . ?
N1T C5T 1.50(2) . ?
N1T C6T 1.35(2) . ?
C2T C3T 1.41(2) . ?
C2T O7T 1.31(2) . ?
C3T H3TA 0.9900 . ?
C3T H3TB 0.9900 . ?
C3T C4T 1.43(2) . ?
C4T H4TA 0.9900 . ?
C4T H4TB 0.9900 . ?
C4T C5T 1.49(2) . ?
C5T H5TA 0.9900 . ?
C5T H5TB 0.9900 . ?
C6T H6TA 0.9800 . ?
C6T H6TB 0.9800 . ?
C6T H6TC 0.9800 . ?
N1U C2U 1.23(2) . ?
N1U C5U 1.50(2) . ?
N1U C6U 1.36(2) . ?
C2U C3U 1.38(2) . ?
C2U O7U 1.32(2) . ?
C3U H3UA 0.9900 . ?
C3U H3UB 0.9900 . ?
C3U C4U 1.44(2) . ?
C4U H4UA 0.9900 . ?
C4U H4UB 0.9900 . ?
C4U C5U 1.50(2) . ?
C5U H5UA 0.9900 . ?
C5U H5UB 0.9900 . ?
C6U H6UA 0.9800 . ?
C6U H6UB 0.9800 . ?
C6U H6UC 0.9800 . ?
N1V C2V 1.23(2) . ?
N1V C5V 1.49(2) . ?
N1V C6V 1.36(2) . ?
C2V C3V 1.41(2) . ?
C2V O7V 1.32(2) . ?
C3V H3VA 0.9900 . ?
C3V H3VB 0.9900 . ?
C3V C4V 1.41(2) . ?
C4V H4VA 0.9900 . ?
C4V H4VB 0.9900 . ?
C4V C5V 1.49(2) . ?
C5V H5VA 0.9900 . ?
C5V H5VB 0.9900 . ?
C6V H6VA 0.9800 . ?
C6V H6VB 0.9800 . ?
C6V H6VC 0.9800 . ?
N1W C2W 1.467(16) . ?
N1W C3W 1.463(15) . ?
N1W C4W 1.462(16) . ?
N1W C5W 1.448(15) . ?
C2W H2WA 0.9800 . ?
C2W H2WB 0.9800 . ?
C2W H2WC 0.9800 . ?
C3W H3WA 0.9800 . ?
C3W H3WB 0.9800 . ?
C3W H3WC 0.9800 . ?
C4W H4WA 0.9800 . ?
C4W H4WB 0.9800 . ?
C4W H4WC 0.9800 . ?
C5W H5WA 0.9800 . ?
C5W H5WB 0.9800 . ?
C5W H5WC 0.9800 . ?
N1X C2X 1.467(14) . ?
N1X C3X 1.460(14) . ?
N1X C4X 1.467(14) . ?
N1X C5X 1.456(14) . ?
C2X H2XA 0.9800 . ?
C2X H2XB 0.9800 . ?
C2X H2XC 0.9800 . ?
C3X H3XA 0.9800 . ?
C3X H3XB 0.9800 . ?
C3X H3XC 0.9800 . ?
C4X H4XA 0.9800 . ?
C4X H4XB 0.9800 . ?
C4X H4XC 0.9800 . ?
C5X H5XA 0.9800 . ?
C5X H5XB 0.9800 . ?
C5X H5XC 0.9800 . ?

loop_
_geom_torsion_atom_site_label_1
_geom_torsion_atom_site_label_2
_geom_torsion_atom_site_label_3
_geom_torsion_atom_site_label_4
_geom_torsion
_geom_torsion_site_symmetry_1
_geom_torsion_site_symmetry_2
_geom_torsion_site_symmetry_3
_geom_torsion_site_symmetry_4
_geom_torsion_publ_flag
Ru1 N21A C22A C23A -174.1(14) . . . . ?
Ru1 N21A C22A C32A 1(2) . . . . ?
Ru1 N21A C26A C25A 176.2(14) . . . . ?
Ru1 N21A C26A C42A 0(2) . . . . ?
Ru1 N31A C32A C22A -5(2) . . . . ?
Ru1 N31A C32A C33A -179.6(15) . . . . ?
Ru1 N31A C36A C35A -178.8(14) . . . . ?
Ru1 N41A C42A C26A 1(2) . . . . ?
Ru1 N41A C42A C43A 174.9(18) . . . . ?
Ru1 N41A C46A C45A -173.5(17) . . . . ?
Ru1 N11B C12B C13B 169.6(15) . . . . ?
Ru1 N11B C12B C22B -9(2) . . . . ?
Ru1 N11B C16B C15B -173.1(14) . . . . ?
Ru1 N21B C22B C12B -5(3) . . . . ?
Ru1 N21B C22B C23B 172(2) . . . . ?
Ru1 N21B C26B C25B -163(2) . . . . ?
Ru2 N21C C22C C23C -179.8(13) . . . . ?
Ru2 N21C C22C C32C 2(2) . . . . ?
Ru2 N21C C26C C25C -179.6(13) . . . . ?
Ru2 N21C C26C C42C -4(2) . . . . ?
Ru2 N31C C32C C22C 2(2) . . . . ?
Ru2 N31C C32C C33C 175.8(14) . . . . ?
Ru2 N31C C36C C35C -176.9(15) . . . . ?
Ru2 N41C C42C C26C -3(2) . . . . ?
Ru2 N41C C42C C43C 176.6(17) . . . . ?
Ru2 N41C C46C C45C 176.9(18) . . . . ?
Ru2 N11D C12D C13D -175.5(13) . . . . ?
Ru2 N11D C12D C22D 2.0(19) . . . . ?
Ru2 N11D C16D C15D 177.2(15) . . . . ?
Ru2 N21D C22D C12D -8(2) . . . . ?
Ru2 N21D C22D C23D 175.7(15) . . . . ?
Ru2 N21D C26D C25D -174.3(16) . . . . ?
O1 W1 O19 W3 -129.6(11) . . . . ?
O2 W2 O18 W1 174.7(6) . . . . ?
O2 W2 O20 W4 129.8(12) . . . . ?
O3 W3 O28 W8 -127.7(13) . . . . ?
O3 W3 O29 W9 -100(2) . . . . ?
O4 W4 O24 W5 119.1(12) . . . . ?
O4 W4 O30 W10 102(2) . . . . ?
O5 W5 O21 W2 129.0(12) . . . . ?
O5 W5 O24 W4 -125.5(12) . . . . ?
O6 W6 O25 W5 -179.0(7) . . . . ?
O6 W6 O26 W7 155(2) . . . . ?
O6 W6 O32 W12 93(3) . . . . ?
O7 W7 O26 W6 -154(2) . . . . ?
O7 W7 O33 W13 -99(3) . . . . ?
O8 W8 O22 W1 -129.3(12) . . . . ?
O8 W8 O27 W7 -179.5(7) . . . . ?
O8 W8 O28 W3 129.0(13) . . . . ?
O9 W9 O40 W14 129.1(14) . . . . ?
O10 W10 O30 W4 -102(2) . . . . ?
O10 W10 O35 W9 -178.2(7) . . . . ?
O11 W11 O31 W5 104(2) . . . . ?
O11 W11 O36 W10 127.9(14) . . . . ?
O12 W12 O37 W11 -178.0(7) . . . . ?
O12 W12 O38 W13 -126.0(13) . . . . ?
O12 W12 O44 W17 131.6(14) . . . . ?
O13 W13 O38 W12 126.6(13) . . . . ?
O13 W13 O39 W14 177.8(7) . . . . ?
O14 W14 O34 W8 -96(2) . . . . ?
O14 W14 O40 W9 -127.1(15) . . . . ?
O15 W15 O41 W9 126.3(12) . . . . ?
O15 W15 O46 W14 -125.3(13) . . . . ?
O16 W16 O42 W10 -126.7(12) . . . . ?
O16 W16 O43 W11 126.8(14) . . . . ?
O16 W16 O48 W17 -170.7(8) . . . . ?
O17 W17 O45 W13 130.2(14) . . . . ?
O17 W17 O48 W16 172.0(9) . . . . ?
O17 W17 O49 W15 -170.2(8) . . . . ?
O18 W1 O19 W3 129.6(11) . . . . ?
O18 W2 O20 W4 -130.2(12) . . . . ?
O19 W3 O28 W8 -32.0(13) . . . . ?
O19 W3 O29 W9 73(3) . . . . ?
O20 W2 O18 W1 71.6(6) . . . . ?
O20 W4 O24 W5 24.4(12) . . . . ?
O20 W4 O30 W10 -66(3) . . . . ?
O21 W2 O18 W1 -27.7(15) . . . . ?
O21 W2 O20 W4 27.7(13) . . . . ?
O21 W5 O24 W4 -25.5(12) . . . . ?
O22 W1 O19 W3 -28.3(11) . . . . ?
O22 W8 O27 W7 -81.9(7) . . . . ?
O22 W8 O28 W3 32.6(13) . . . . ?
O23 W3 O28 W8 36(2) . . . . ?
O23 W3 O29 W9 160(2) . . . . ?
O23 W4 O24 W5 -42.8(19) . . . . ?
O23 W4 O30 W10 -155(2) . . . . ?
O24 W4 O30 W10 1(2) . . . . ?
O24 W5 O21 W2 26.5(12) . . . . ?
O25 W5 O21 W2 -129.3(12) . . . . ?
O25 W5 O24 W4 63.4(18) . . . . ?
O25 W6 O26 W7 -3(3) . . . . ?
O25 W6 O32 W12 -167(3) . . . . ?
O26 W6 O25 W5 -20.8(16) . . . . ?
O26 W6 O32 W12 -10(3) . . . . ?
O26 W7 O33 W13 5(4) . . . . ?
O27 W7 O26 W6 4(3) . . . . ?
O27 W7 O33 W13 160(3) . . . . ?
O27 W8 O22 W1 129.1(12) . . . . ?
O27 W8 O28 W3 -52(2) . . . . ?
O28 W3 O29 W9 2(2) . . . . ?
O28 W8 O22 W1 -28.1(12) . . . . ?
O28 W8 O27 W7 1.7(16) . . . . ?
O29 W3 O28 W8 132.3(13) . . . . ?
O29 W9 O40 W14 -131.9(15) . . . . ?
O30 W4 O24 W5 -139.8(12) . . . . ?
O30 W10 O35 W9 -77.2(7) . . . . ?
O31 W5 O21 W2 -42(3) . . . . ?
O31 W5 O24 W4 138.6(12) . . . . ?
O31 W11 O36 W10 -132.9(14) . . . . ?
O32 W6 O25 W5 80.8(7) . . . . ?
O32 W6 O26 W7 -104(2) . . . . ?
O32 W12 O37 W11 -78.6(8) . . . . ?
O32 W12 O38 W13 135.1(13) . . . . ?
O32 W12 O44 W17 -39(3) . . . . ?
O33 W7 O26 W6 105(2) . . . . ?
O33 W13 O38 W12 -136.3(13) . . . . ?
O33 W13 O39 W14 79.5(7) . . . . ?
O34 W8 O22 W1 35(2) . . . . ?
O34 W8 O27 W7 80.2(7) . . . . ?
O34 W8 O28 W3 -131.4(13) . . . . ?
O34 W14 O40 W9 132.1(15) . . . . ?
O35 W9 O40 W14 -42(2) . . . . ?
O35 W10 O30 W4 156(2) . . . . ?
O36 W10 O30 W4 -2(2) . . . . ?
O36 W10 O35 W9 8.8(16) . . . . ?
O36 W11 O31 W5 1(2) . . . . ?
O37 W11 O31 W5 -157(2) . . . . ?
O37 W11 O36 W10 -43(2) . . . . ?
O37 W12 O38 W13 60(2) . . . . ?
O37 W12 O44 W17 -127.7(14) . . . . ?
O38 W12 O37 W11 -3.8(19) . . . . ?
O38 W12 O44 W17 30.2(14) . . . . ?
O38 W13 O39 W14 4.2(16) . . . . ?
O39 W13 O38 W12 -59.8(19) . . . . ?
O39 W14 O34 W8 162(2) . . . . ?
O39 W14 O40 W9 46(2) . . . . ?
O40 W14 O34 W8 5(2) . . . . ?
O41 W9 O40 W14 30.8(15) . . . . ?
O41 W15 O46 W14 -23.1(13) . . . . ?
O42 W10 O30 W4 68(3) . . . . ?
O42 W10 O35 W9 86.0(7) . . . . ?
O42 W16 O43 W11 25.1(14) . . . . ?
O42 W16 O48 W17 8.8(19) . . . . ?
O43 W11 O31 W5 -68(3) . . . . ?
O43 W11 O36 W10 31.7(14) . . . . ?
O43 W16 O42 W10 -24.4(12) . . . . ?
O43 W16 O48 W17 86.7(9) . . . . ?
O44 W12 O37 W11 83.7(8) . . . . ?
O44 W12 O38 W13 -28.4(13) . . . . ?
O44 W17 O45 W13 30.5(13) . . . . ?
O44 W17 O48 W16 -87.7(9) . . . . ?
O44 W17 O49 W15 14.6(17) . . . . ?
O45 W13 O38 W12 28.4(13) . . . . ?
O45 W13 O39 W14 -83.0(7) . . . . ?
O45 W17 O48 W16 -15.2(19) . . . . ?
O45 W17 O49 W15 87.4(8) . . . . ?
O46 W14 O34 W8 77(3) . . . . ?
O46 W14 O40 W9 -31.0(15) . . . . ?
O46 W15 O41 W9 24.0(13) . . . . ?
O47 W15 O41 W9 -132.6(13) . . . . ?
O47 W15 O46 W14 59(2) . . . . ?
O47 W16 O42 W10 132.0(13) . . . . ?
O47 W16 O43 W11 -53(2) . . . . ?
O47 W16 O48 W17 -69.7(9) . . . . ?
O48 W16 O42 W10 54(2) . . . . ?
O48 W16 O43 W11 -131.7(14) . . . . ?
O48 W17 O45 W13 -43(2) . . . . ?
O48 W17 O49 W15 -68.4(8) . . . . ?
O49 W15 O41 W9 -52(2) . . . . ?
O49 W15 O46 W14 133.6(14) . . . . ?
O49 W17 O45 W13 -126.2(13) . . . . ?
O49 W17 O48 W16 68.1(9) . . . . ?
C11A C12A C13A C14A 1(3) . . . . ?
C11A P1E O2E W2 80.8(10) . . . . ?
C11A P1E O4E W6 -1.4(19) . . . . ?
C12A C11A C16A C15A 0(3) . . . . ?
C12A C11A P1E O2E 0.8(18) . . . . ?
C12A C11A P1E O3E -119.9(15) . . . . ?
C12A C11A P1E O4E 120.8(15) . . . . ?
C12A C13A C14A C15A 0(3) . . . . ?
C12A C13A C14A C24A 176.0(17) . . . . ?
C13A C14A C15A C16A -2(3) . . . . ?
C13A C14A C24A C23A -24(3) . . . . ?
C13A C14A C24A C25A 154.7(19) . . . . ?
C14A C15A C16A C11A 2(3) . . . . ?
C14A C24A C25A C26A 176.1(18) . . . . ?
C15A C14A C24A C23A 152(2) . . . . ?
C15A C14A C24A C25A -29(3) . . . . ?
C16A C11A C12A C13A -1(3) . . . . ?
C16A C11A P1E O2E -174.2(14) . . . . ?
C16A C11A P1E O3E 65.0(17) . . . . ?
C16A C11A P1E O4E -54.2(17) . . . . ?
N21A C22A C23A C24A -7(3) . . . . ?
N21A C22A C32A N31A 3(2) . . . . ?
N21A C22A C32A C33A 177.6(18) . . . . ?
N21A C26A C42A N41A -1(3) . . . . ?
N21A C26A C42A C43A -174(2) . . . . ?
C22A N21A C26A C25A -2(3) . . . . ?
C22A N21A C26A C42A -178.3(17) . . . . ?
C22A C23A C24A C14A -174.0(18) . . . . ?
C22A C23A C24A C25A 7(3) . . . . ?
C22A C32A C33A C34A -176.2(18) . . . . ?
C23A C22A C32A N31A 177.1(18) . . . . ?
C23A C22A C32A C33A -8(3) . . . . ?
C23A C24A C25A C26A -5(3) . . . . ?
C24A C14A C15A C16A -177.6(18) . . . . ?
C24A C25A C26A N21A 3(3) . . . . ?
C24A C25A C26A C42A 178(2) . . . . ?
C25A C26A C42A N41A -176.8(19) . . . . ?
C25A C26A C42A C43A 10(4) . . . . ?
C26A N21A C22A C23A 4(3) . . . . ?
C26A N21A C22A C32A 178.9(17) . . . . ?
C26A C42A C43A C44A 180(2) . . . . ?
N31A C32A C33A C34A -2(3) . . . . ?
C32A C22A C23A C24A 179.4(18) . . . . ?
C32A N31A C36A C35A 0(3) . . . . ?
C32A C33A C34A C35A 1(3) . . . . ?
C33A C34A C35A C36A 1(3) . . . . ?
C34A C35A C36A N31A -1(3) . . . . ?
C36A N31A C32A C22A 176.0(16) . . . . ?
C36A N31A C32A C33A 1(3) . . . . ?
N41A C42A C43A C44A 7(4) . . . . ?
C42A N41A C46A C45A 4(3) . . . . ?
C42A C43A C44A C45A -12(3) . . . . ?
C43A C44A C45A C46A 13(3) . . . . ?
C44A C45A C46A N41A -9(4) . . . . ?
C46A N41A C42A C26A -176.1(19) . . . . ?
C46A N41A C42A C43A -3(3) . . . . ?
N11B C12B C13B C14B 2(3) . . . . ?
N11B C12B C22B N21B 9(3) . . . . ?
N11B C12B C22B C23B -167(3) . . . . ?
C12B N11B C16B C15B -3(3) . . . . ?
C12B C13B C14B C15B 3(3) . . . . ?
C12B C13B C14B C17B -175.4(19) . . . . ?
C12B C22B C23B C24B -179(3) . . . . ?
C13B C12B C22B N21B -169(2) . . . . ?
C13B C12B C22B C23B 14(4) . . . . ?
C13B C14B C15B C16B -8(3) . . . . ?
C14B C15B C16B N11B 8(3) . . . . ?
C16B N11B C12B C13B -2(3) . . . . ?
C16B N11B C12B C22B 179.4(19) . . . . ?
C17B C14B C15B C16B 170.8(19) . . . . ?
N21B C22B C23B C24B 4(5) . . . . ?
C22B C12B C13B C14B 180(2) . . . . ?
C22B N21B C26B C25B 15(4) . . . . ?
C22B C23B C24B C25B -9(5) . . . . ?
C22B C23B C24B C27B 170(3) . . . . ?
C23B C24B C25B C26B 15(5) . . . . ?
C24B C25B C26B N21B -20(5) . . . . ?
C26B N21B C22B C12B 177(2) . . . . ?
C26B N21B C22B C23B -6(4) . . . . ?
C27B C24B C25B C26B -164(3) . . . . ?
C11C C12C C13C C14C -9(3) . . . . ?
C11C P1F O2F W1 -81.1(11) . . . . ?
C11C P1F O4F W7 8(2) . . . . ?
C12C C11C C16C C15C -2(3) . . . . ?
C12C C11C P1F O2F 142.0(16) . . . . ?
C12C C11C P1F O3F -98.7(17) . . . . ?
C12C C11C P1F O4F 20.6(19) . . . . ?
C12C C13C C14C C15C 5(3) . . . . ?
C12C C13C C14C C24C 177.1(18) . . . . ?
C13C C14C C15C C16C 0(3) . . . . ?
C13C C14C C24C C23C 169.8(18) . . . . ?
C13C C14C C24C C25C -14(3) . . . . ?
C14C C15C C16C C11C -1(3) . . . . ?
C14C C24C C25C C26C -175.8(17) . . . . ?
C15C C14C C24C C23C -18(3) . . . . ?
C15C C14C C24C C25C 157.8(18) . . . . ?
C16C C11C C12C C13C 7(3) . . . . ?
C16C C11C P1F O2F -39.0(17) . . . . ?
C16C C11C P1F O3F 80.3(16) . . . . ?
C16C C11C P1F O4F -160.4(14) . . . . ?
N21C C22C C23C C24C 1(3) . . . . ?
N21C C22C C32C N31C -3(2) . . . . ?
N21C C22C C32C C33C -176.3(17) . . . . ?
N21C C26C C42C N41C 4(2) . . . . ?
N21C C26C C42C C43C -175.3(19) . . . . ?
C22C N21C C26C C25C 3(3) . . . . ?
C22C N21C C26C C42C 179.5(17) . . . . ?
C22C C23C C24C C14C 176.4(17) . . . . ?
C22C C23C C24C C25C 0(3) . . . . ?
C22C C32C C33C C34C 179.6(18) . . . . ?
C23C C22C C32C N31C 179.7(17) . . . . ?
C23C C22C C32C C33C 6(3) . . . . ?
C23C C24C C25C C26C 1(3) . . . . ?
C24C C14C C15C C16C -172.1(18) . . . . ?
C24C C25C C26C N21C -2(3) . . . . ?
C24C C25C C26C C42C -177.7(18) . . . . ?
C25C C26C C42C N41C 179.6(18) . . . . ?
C25C C26C C42C C43C 0(3) . . . . ?
C26C N21C C22C C23C -3(3) . . . . ?
C26C N21C C22C C32C 179.3(16) . . . . ?
C26C C42C C43C C44C -172(2) . . . . ?
N31C C32C C33C C34C 6(3) . . . . ?
C32C C22C C23C C24C 178.6(17) . . . . ?
C32C N31C C36C C35C 5(3) . . . . ?
C32C C33C C34C C35C -5(3) . . . . ?
C33C C34C C35C C36C 4(3) . . . . ?
C34C C35C C36C N31C -4(3) . . . . ?
C36C N31C C32C C22C 179.7(17) . . . . ?
C36C N31C C32C C33C -6(3) . . . . ?
N41C C42C C43C C44C 9(3) . . . . ?
C42C N41C C46C C45C -5(3) . . . . ?
C42C C43C C44C C45C -9(3) . . . . ?
C43C C44C C45C C46C 3(4) . . . . ?
C44C C45C C46C N41C 4(4) . . . . ?
C46C N41C C42C C26C 179.0(18) . . . . ?
C46C N41C C42C C43C -2(3) . . . . ?
N11D C12D C13D C14D -3(3) . . . . ?
N11D C12D C22D N21D 4(2) . . . . ?
N11D C12D C22D C23D 179.9(18) . . . . ?
C12D N11D C16D C15D -1(3) . . . . ?
C12D C13D C14D C15D 1(3) . . . . ?
C12D C13D C14D C17D -178.4(17) . . . . ?
C12D C22D C23D C24D -177.4(19) . . . . ?
C13D C12D C22D N21D -178.9(17) . . . . ?
C13D C12D C22D C23D -3(3) . . . . ?
C13D C14D C15D C16D 0(3) . . . . ?
C14D C15D C16D N11D -1(3) . . . . ?
C16D N11D C12D C13D 3(3) . . . . ?
C16D N11D C12D C22D -179.5(17) . . . . ?
C17D C14D C15D C16D -179.7(18) . . . . ?
N21D C22D C23D C24D -2(3) . . . . ?
C22D C12D C13D C14D 179.5(17) . . . . ?
C22D N21D C26D C25D 2(3) . . . . ?
C22D C23D C24D C25D 3(3) . . . . ?
C22D C23D C24D C27D 179.5(19) . . . . ?
C23D C24D C25D C26D -2(3) . . . . ?
C24D C25D C26D N21D -1(4) . . . . ?
C26D N21D C22D C12D 175.2(18) . . . . ?
C26D N21D C22D C23D -1(3) . . . . ?
C27D C24D C25D C26D -178(2) . . . . ?
P1E C11A C12A C13A -176.2(13) . . . . ?
P1E C11A C16A C15A 174.9(14) . . . . ?
O2E W2 O18 W1 -90.6(6) . . . . ?
O2E W2 O20 W4 -24(2) . . . . ?
O2E P1E O4E W6 116.7(16) . . . . ?
O3E P1E O2E W2 -161.2(8) . . . . ?
O3E P1E O4E W6 -118.6(16) . . . . ?
O4E W6 O25 W5 -85.3(6) . . . . ?
O4E W6 O26 W7 61(2) . . . . ?
O4E W6 O32 W12 -98(3) . . . . ?
O4E P1E O2E W2 -37.1(10) . . . . ?
P1F C11C C12C C13C -174.0(15) . . . . ?
P1F C11C C16C C15C 178.6(15) . . . . ?
O2F W1 O19 W3 33(2) . . . . ?
O2F P1F O4F W7 -110(2) . . . . ?
O3F P1F O2F W1 162.4(8) . . . . ?
O3F P1F O4F W7 125(2) . . . . ?
O4F W7 O26 W6 -63(2) . . . . ?
O4F W7 O33 W13 91(4) . . . . ?
O4F P1F O2F W1 38.4(11) . . . . ?
O2G W1 O19 W3 58.3(11) . . . . ?
O2G W2 O18 W1 -10.0(5) . . . . ?
O2G W2 O20 W4 -58.7(12) . . . . ?
O2G P1G O3G W3 -60.1(7) . . . . ?
O2G P1G O3G W4 63.7(7) . . . . ?
O2G P1G O4G W5 -65.4(8) . . . . ?
O2G P1G O4G W6 69.0(8) . . . . ?
O2G P1G O5G W7 -67.5(8) . . . . ?
O2G P1G O5G W8 65.5(8) . . . . ?
O3G W3 O28 W8 50.2(13) . . . . ?
O3G W3 O29 W9 86(2) . . . . ?
O3G W4 O24 W5 -56.5(12) . . . . ?
O3G W4 O30 W10 -83(2) . . . . ?
O3G P1G O2G W1 61.9(7) . . . . ?
O3G P1G O2G W2 -63.7(8) . . . . ?
O3G P1G O4G W5 53.2(9) . . . . ?
O3G P1G O4G W6 -172.4(6) . . . . ?
O3G P1G O5G W7 174.6(6) . . . . ?
O3G P1G O5G W8 -52.4(8) . . . . ?
O4G W5 O21 W2 -58.9(12) . . . . ?
O4G W5 O24 W4 55.4(12) . . . . ?
O4G W6 O25 W5 -2.4(6) . . . . ?
O4G W6 O26 W7 -21(2) . . . . ?
O4G W6 O32 W12 -93(3) . . . . ?
O4G P1G O2G W1 -176.2(6) . . . . ?
O4G P1G O2G W2 58.2(8) . . . . ?
O4G P1G O3G W3 -178.7(6) . . . . ?
O4G P1G O3G W4 -55.0(8) . . . . ?
O4G P1G O5G W7 49.4(9) . . . . ?
O4G P1G O5G W8 -177.7(6) . . . . ?
O5G W7 O26 W6 21(2) . . . . ?
O5G W7 O33 W13 87(3) . . . . ?
O5G W8 O22 W1 58.4(12) . . . . ?
O5G W8 O27 W7 -2.1(6) . . . . ?
O5G W8 O28 W3 -48.6(13) . . . . ?
O5G P1G O2G W1 -58.3(8) . . . . ?
O5G P1G O2G W2 176.0(6) . . . . ?
O5G P1G O3G W3 57.9(8) . . . . ?
O5G P1G O3G W4 -178.3(6) . . . . ?
O5G P1G O4G W5 177.7(6) . . . . ?
O5G P1G O4G W6 -47.9(9) . . . . ?
O2H W15 O41 W9 -59.2(12) . . . . ?
O2H W15 O46 W14 62.5(13) . . . . ?
O2H W16 O42 W10 59.3(12) . . . . ?
O2H W16 O43 W11 -60.3(14) . . . . ?
O2H W16 O48 W17 3.0(7) . . . . ?
O2H W17 O45 W13 -54.3(13) . . . . ?
O2H W17 O48 W16 -3.1(7) . . . . ?
O2H W17 O49 W15 3.7(7) . . . . ?
O2H P1H O3H W9 64.3(9) . . . . ?
O2H P1H O3H W10 -64.3(8) . . . . ?
O2H P1H O4H W11 67.8(9) . . . . ?
O2H P1H O4H W12 -61.0(9) . . . . ?
O2H P1H O5H W13 62.3(9) . . . . ?
O2H P1H O5H W14 -64.7(9) . . . . ?
O3H W9 O40 W14 -49.8(14) . . . . ?
O3H W10 O30 W4 82(2) . . . . ?
O3H W10 O35 W9 4.5(6) . . . . ?
O3H P1H O2H W15 -57.0(8) . . . . ?
O3H P1H O2H W16 58.8(8) . . . . ?
O3H P1H O2H W17 178.3(6) . . . . ?
O3H P1H O4H W11 -50.9(10) . . . . ?
O3H P1H O4H W12 -179.6(7) . . . . ?
O3H P1H O5H W13 179.8(6) . . . . ?
O3H P1H O5H W14 52.8(9) . . . . ?
O4H W11 O31 W5 -84(2) . . . . ?
O4H W11 O36 W10 -49.5(14) . . . . ?
O4H W12 O37 W11 1.5(6) . . . . ?
O4H W12 O38 W13 54.8(13) . . . . ?
O4H W12 O44 W17 -54.9(14) . . . . ?
O4H P1H O2H W15 -178.1(7) . . . . ?
O4H P1H O2H W16 -62.3(9) . . . . ?
O4H P1H O2H W17 57.3(9) . . . . ?
O4H P1H O3H W9 -177.8(6) . . . . ?
O4H P1H O3H W10 53.6(9) . . . . ?
O4H P1H O5H W13 -53.8(9) . . . . ?
O4H P1H O5H W14 179.2(6) . . . . ?
O5H W13 O38 W12 -55.2(13) . . . . ?
O5H W13 O39 W14 -0.7(6) . . . . ?
O5H W14 O34 W8 90(2) . . . . ?
O5H W14 O40 W9 50.3(14) . . . . ?
O5H P1H O2H W15 62.8(9) . . . . ?
O5H P1H O2H W16 178.5(7) . . . . ?
O5H P1H O2H W17 -61.9(9) . . . . ?
O5H P1H O3H W9 -51.7(9) . . . . ?
O5H P1H O3H W10 179.8(6) . . . . ?
O5H P1H O4H W11 -177.0(6) . . . . ?
O5H P1H O4H W12 54.2(9) . . . . ?
N1S C2S C3S C4S -3.4(18) . . . . ?
C2S N1S C5S C4S 7(2) . . . . ?
C2S C3S C4S C5S 9(3) . . . . ?
C3S C4S C5S N1S -10(3) . . . . ?
C5S N1S C2S C3S -3.0(19) . . . . ?
C5S N1S C2S O7S 177(2) . . . . ?
C6S N1S C2S C3S 178(3) . . . . ?
C6S N1S C2S O7S -1(3) . . . . ?
C6S N1S C5S C4S -174(2) . . . . ?
O7S C2S C3S C4S 176(3) . . . . ?
N1T C2T C3T C4T -4.9(18) . . . . ?
C2T N1T C5T C4T 5(2) . . . . ?
C2T C3T C4T C5T 9(3) . . . . ?
C3T C4T C5T N1T -8(3) . . . . ?
C5T N1T C2T C3T -0.1(19) . . . . ?
C5T N1T C2T O7T -177(2) . . . . ?
C6T N1T C2T C3T 180(3) . . . . ?
C6T N1T C2T O7T 3(3) . . . . ?
C6T N1T C5T C4T -175(2) . . . . ?
O7T C2T C3T C4T 171(2) . . . . ?
N1U C2U C3U C4U 1(2) . . . . ?
C2U N1U C5U C4U -9(3) . . . . ?
C2U C3U C4U C5U -7(4) . . . . ?
C3U C4U C5U N1U 9(4) . . . . ?
C5U N1U C2U C3U 6(2) . . . . ?
C5U N1U C2U O7U -171(3) . . . . ?
C6U N1U C2U C3U -171(3) . . . . ?
C6U N1U C2U O7U 13(4) . . . . ?
C6U N1U C5U C4U 169(3) . . . . ?
O7U C2U C3U C4U 176(3) . . . . ?
N1V C2V C3V C4V -5.8(19) . . . . ?
C2V N1V C5V C4V 7(2) . . . . ?
C2V C3V C4V C5V 11(3) . . . . ?
C3V C4V C5V N1V -12(3) . . . . ?
C5V N1V C2V C3V -1.3(19) . . . . ?
C5V N1V C2V O7V -177(2) . . . . ?
C6V N1V C2V C3V -178(3) . . . . ?
C6V N1V C2V O7V 7(3) . . . . ?
C6V N1V C5V C4V -175(2) . . . . ?
O7V C2V C3V C4V 168(3) . . . . ?

loop_
_exptl_oxdiff_crystal_face_indexfrac_h
_exptl_oxdiff_crystal_face_indexfrac_k
_exptl_oxdiff_crystal_face_indexfrac_l
_exptl_oxdiff_crystal_face_x
_exptl_oxdiff_crystal_face_y
_exptl_oxdiff_crystal_face_z
1.0004 0.0038 -0.0021 -0.0043 -0.0323 0.0066
-1.0033 0.9963 1.0013 0.0116 0.0320 -0.0452
1.0033 -0.9963 -1.0013 -0.0116 -0.0320 0.0452
-1.0028 -0.0032 -0.9988 -0.0205 0.0349 0.0044
1.0082 -0.9974 1.0005 0.0378 -0.0372 0.0232
-1.0082 0.9974 -1.0005 -0.0378 0.0372 -0.0232
1.0058 -0.9969 -0.0004 0.0131 -0.0346 0.0342
-0.9925 -1.0049 1.0047 0.0463 0.0273 0.0099
0.9974 1.0038 0.9971 0.0031 -0.0326 -0.0319

loop_
_smtbx_masks_void_nr
_smtbx_masks_void_average_x
_smtbx_masks_void_average_y
_smtbx_masks_void_average_z
_smtbx_masks_void_volume
_smtbx_masks_void_count_electrons
_smtbx_masks_void_content
1 -0.659 -0.761 -0.020 6765.1 1634.1 '240 H2O,2 C4H12N,8 C5H9NO'
